data_4118644
loop_
_publ_author_name
'Henning Kropp'
'Amanda E. King'
'Marat M. Khusniyarov'
'Frank W. Heinemann'
'Kyle M. Lancaster'
'Serena DeBeer'
'Eckhard Bill'
'Karsten Meyer'

_publ_contact_author
;                                                                               
        Prof. Dr. K. Meyer       
        Department of Chemistry and Pharmacy
        Inorganic Chemistry
        Universit\"at Erlangen-N\"urnberg                   
        Egerlandstr. 1                                     
        D-91058 Erlangen                               
        Bundesrepublik Deutschland                             
;
_publ_contact_author_email Karsten.Meyer@chemie.uni-erlangen.de
_publ_contact_author_fax '049 9131 852-7367'
_publ_contact_author_phone '049 9131 852-7360'
_publ_section_title
;
 Manganese Nitride Complexes in Oxidation States III, IV, and V: Synthesis
 and Electronic Structure
;
_journal_name_full 'Journal of the American Chemical Society'
_journal_page_first 15538
_journal_page_last 15544
_journal_paper_doi 10.1021/ja306647c
_journal_volume 134
_journal_year 2012
_chemical_formula_moiety 'C39 H45 Mn N8, C24 H20 B, C4 H10 O'
_chemical_formula_sum 'C67 H75 B Mn N8 O'
_chemical_formula_weight 1074.10
_chemical_name_systematic
; 
 ? 
;
_space_group_IT_number 2
_symmetry_cell_setting triclinic
_symmetry_space_group_name_Hall '-P 1'
_symmetry_space_group_name_H-M 'P -1'
_atom_sites_solution_hydrogens geom
_atom_sites_solution_primary direct
_atom_sites_solution_secondary difmap
_audit_creation_method SHELXL-97
_cell_angle_alpha 77.915(4)
_cell_angle_beta 85.171(4)
_cell_angle_gamma 60.516(4)
_cell_formula_units_Z 2
_cell_length_a 12.513(3)
_cell_length_b 12.686(3)
_cell_length_c 21.618(5)
_cell_measurement_reflns_used 4633
_cell_measurement_temperature 100(2)
_cell_measurement_theta_max 23.52
_cell_measurement_theta_min 2.27
_cell_volume 2920.3(12)
_computing_cell_refinement 'Bruker SAINT'
_computing_data_collection 'Bruker APEX2'
_computing_data_reduction 'Bruker SAINT'
_computing_molecular_graphics 'SHELXTL 6.12 (Bruker AXS, 2002)'
_computing_publication_material 'SHELXTL 6.12 (Bruker AXS, 2002)'
_computing_structure_refinement 'SHELXTL 6.12 (Bruker AXS, 2002)'
_computing_structure_solution 'SHELXTL 6.12 (Bruker AXS, 2002)'
_diffrn_ambient_temperature 100(2)
_diffrn_detector_area_resol_mean 83.33
_diffrn_measured_fraction_theta_full 0.997
_diffrn_measured_fraction_theta_max 0.997
_diffrn_measurement_device_type 'Bruker Kappa APEX II CCD area detector'
_diffrn_measurement_method 'phi and omega scans'
_diffrn_radiation_monochromator 'Quazar focussing montel optics'
_diffrn_radiation_source 'ImuS micro-focus tube'
_diffrn_radiation_type MoK\a
_diffrn_radiation_wavelength 0.71073
_diffrn_reflns_av_R_equivalents 0.0682
_diffrn_reflns_av_sigmaI/netI 0.0805
_diffrn_reflns_limit_h_max 13
_diffrn_reflns_limit_h_min -15
_diffrn_reflns_limit_k_max 15
_diffrn_reflns_limit_k_min -15
_diffrn_reflns_limit_l_max 26
_diffrn_reflns_limit_l_min -26
_diffrn_reflns_number 36068
_diffrn_reflns_theta_full 25.00
_diffrn_reflns_theta_max 26.02
_diffrn_reflns_theta_min 2.66
_exptl_absorpt_coefficient_mu 0.276
_exptl_absorpt_correction_T_max 0.746
_exptl_absorpt_correction_T_min 0.612
_exptl_absorpt_correction_type multi-scan
_exptl_absorpt_process_details 'SADABS, Bruker-AXS, 2009'
_exptl_crystal_colour pink
_exptl_crystal_density_diffrn 1.222
_exptl_crystal_description plate
_exptl_crystal_F_000 1142
_exptl_crystal_size_max 0.17
_exptl_crystal_size_mid 0.14
_exptl_crystal_size_min 0.05
_refine_diff_density_max 0.487
_refine_diff_density_min -0.606
_refine_diff_density_rms 0.050
_refine_ls_extinction_method none
_refine_ls_goodness_of_fit_ref 1.028
_refine_ls_hydrogen_treatment constr
_refine_ls_matrix_type full
_refine_ls_number_parameters 1262
_refine_ls_number_reflns 11494
_refine_ls_number_restraints 683
_refine_ls_restrained_S_all 1.046
_refine_ls_R_factor_all 0.1114
_refine_ls_R_factor_gt 0.0594
_refine_ls_shift/su_max 0.004
_refine_ls_shift/su_mean 0.000
_refine_ls_structure_factor_coef Fsqd
_refine_ls_weighting_details 'calc w=1/[\s^2^(Fo^2^)+(0.0520P)^2^+2.0674P] where P=(Fo^2^+2Fc^2^)/3'
_refine_ls_weighting_scheme calc
_refine_ls_wR_factor_gt 0.1287
_refine_ls_wR_factor_ref 0.1515
_reflns_number_gt 7143
_reflns_number_total 11494
_reflns_threshold_expression >2sigma(I)
_cod_data_source_file ja306647c_si_003.cif
_cod_data_source_block ak1014
_cod_original_cell_volume 2920.3(11)
_cod_original_sg_symbol_Hall -P1
_cod_database_code 4118644

loop_
_symmetry_equiv_pos_as_xyz
'x, y, z'
'-x, -y, -z'

loop_
_atom_site_label
_atom_site_type_symbol
_atom_site_fract_x
_atom_site_fract_y
_atom_site_fract_z
_atom_site_U_iso_or_equiv
_atom_site_adp_type
_atom_site_occupancy
_atom_site_symmetry_multiplicity
_atom_site_calc_flag
_atom_site_refinement_flags
_atom_site_disorder_assembly
_atom_site_disorder_group
Mn1 Mn 0.34154(4) 0.23065(4) 0.27445(2) 0.03705(15) Uani 1 1 d . . .
N1 N 0.3412(2) 0.2884(2) 0.12884(10) 0.0314(6) Uani 1 1 d . . .
N2 N 0.3469(2) 0.0431(2) 0.20197(12) 0.0378(6) Uani 1 1 d . . .
N3 N 0.2390(4) 0.0469(3) 0.27919(15) 0.0413(10) Uani 0.6793(17) 1 d P A 1
N4 N 0.5571(3) 0.2574(3) 0.20815(12) 0.0424(7) Uani 1 1 d . . .
N5 N 0.6131(3) 0.1183(4) 0.29411(16) 0.0420(10) Uani 0.6793(17) 1 d P A 1
N6 N 0.1269(2) 0.4676(2) 0.20524(10) 0.0301(5) Uani 1 1 d . . .
N7 N 0.1735(3) 0.4942(3) 0.29097(16) 0.0347(9) Uani 0.6793(17) 1 d P A 1
N8 N 0.3423(2) 0.2007(2) 0.34651(12) 0.0476(7) Uani 1 1 d . A .
C1 C 0.3483(15) 0.1821(15) 0.1053(7) 0.040(5) Uani 0.6793(17) 1 d P A 1
H1A H 0.2648 0.1931 0.1024 0.048 Uiso 0.6793(17) 1 calc PR A 1
H1B H 0.3831 0.1799 0.0624 0.048 Uiso 0.6793(17) 1 calc PR A 1
C2 C 0.4261(4) 0.0645(4) 0.1484(2) 0.0416(12) Uani 0.6793(17) 1 d P A 1
H2A H 0.4945 0.0682 0.1659 0.050 Uiso 0.6793(17) 1 calc PR A 1
H2B H 0.4614 -0.0043 0.1250 0.050 Uiso 0.6793(17) 1 calc PR A 1
C3 C 0.3091(6) 0.0974(4) 0.2491(2) 0.0345(12) Uani 0.6793(17) 1 d P A 1
C4 C 0.3098(7) -0.0427(5) 0.1975(2) 0.0500(17) Uani 0.6793(17) 1 d P A 1
H4A H 0.3295 -0.0916 0.1662 0.060 Uiso 0.6793(17) 1 calc PR A 1
C5 C 0.2401(6) -0.0390(5) 0.2481(2) 0.0570(16) Uani 0.6793(17) 1 d P A 1
H5A H 0.1990 -0.0861 0.2604 0.068 Uiso 0.6793(17) 1 calc PR A 1
C6 C 0.449(2) 0.3056(18) 0.1098(9) 0.039(4) Uani 0.6793(17) 1 d P A 1
H6A H 0.4321 0.3629 0.0684 0.047 Uiso 0.6793(17) 1 calc PR A 1
H6B H 0.5213 0.2254 0.1052 0.047 Uiso 0.6793(17) 1 calc PR A 1
C7 C 0.4782(4) 0.3574(4) 0.1593(2) 0.0401(11) Uani 0.6793(17) 1 d P A 1
H7A H 0.5194 0.4052 0.1393 0.048 Uiso 0.6793(17) 1 calc PR A 1
H7B H 0.4010 0.4136 0.1779 0.048 Uiso 0.6793(17) 1 calc PR A 1
C8 C 0.5070(5) 0.2028(6) 0.2593(2) 0.0361(13) Uani 0.6793(17) 1 d P A 1
C9 C 0.6768(6) 0.2090(8) 0.2162(3) 0.0656(19) Uani 0.6793(17) 1 d P A 1
H9A H 0.7279 0.2326 0.1886 0.079 Uiso 0.6793(17) 1 calc PR A 1
C10 C 0.7151(5) 0.1232(6) 0.2682(2) 0.070(2) Uani 0.6793(17) 1 d P A 1
H10A H 0.7970 0.0745 0.2844 0.084 Uiso 0.6793(17) 1 calc PR A 1
C11 C 0.2241(15) 0.4052(19) 0.1090(7) 0.044(5) Uani 0.6793(17) 1 d P A 1
H11A H 0.2372 0.4763 0.1083 0.052 Uiso 0.6793(17) 1 calc PR A 1
H11B H 0.2011 0.4092 0.0656 0.052 Uiso 0.6793(17) 1 calc PR A 1
C12 C 0.1239(4) 0.4146(5) 0.1511(2) 0.0410(12) Uani 0.6793(17) 1 d P A 1
H12A H 0.1319 0.3318 0.1666 0.049 Uiso 0.6793(17) 1 calc PR A 1
H12B H 0.0444 0.4679 0.1277 0.049 Uiso 0.6793(17) 1 calc PR A 1
C13 C 0.2073(4) 0.4050(5) 0.2556(2) 0.0307(11) Uani 0.6793(17) 1 d P A 1
C14 C 0.0477(5) 0.5871(5) 0.2088(2) 0.0454(13) Uani 0.6793(17) 1 d P A 1
H14A H -0.0152 0.6464 0.1789 0.054 Uiso 0.6793(17) 1 calc PR A 1
C15 C 0.0760(5) 0.6049(5) 0.2629(2) 0.0528(14) Uani 0.6793(17) 1 d P A 1
H15A H 0.0365 0.6793 0.2789 0.063 Uiso 0.6793(17) 1 calc PR A 1
C16 C 0.1711(5) 0.0726(5) 0.3363(2) 0.0436(13) Uani 0.6793(17) 1 d P A 1
C17 C 0.0526(9) 0.1699(7) 0.3318(4) 0.046(2) Uani 0.6793(17) 1 d P A 1
C18 C -0.0143(13) 0.1886(10) 0.3854(7) 0.049(3) Uani 0.6793(17) 1 d P A 1
H18A H -0.0957 0.2559 0.3828 0.059 Uiso 0.6793(17) 1 calc PR A 1
C19 C 0.0335(8) 0.1114(7) 0.4441(4) 0.054(2) Uani 0.6793(17) 1 d P A 1
H19A H -0.0147 0.1250 0.4809 0.065 Uiso 0.6793(17) 1 calc PR A 1
C20 C 0.1535(5) 0.0142(5) 0.4471(2) 0.0508(14) Uani 0.6793(17) 1 d P A 1
H20A H 0.1873 -0.0389 0.4867 0.061 Uiso 0.6793(17) 1 calc PR A 1
C21 C 0.2250(5) -0.0068(5) 0.3930(2) 0.0438(12) Uani 0.6793(17) 1 d P A 1
C22 C -0.0052(9) 0.2544(6) 0.2689(4) 0.060(2) Uani 0.6793(17) 1 d P A 1
H22A H -0.0939 0.2845 0.2694 0.089 Uiso 0.6793(17) 1 calc PR A 1
H22B H 0.0310 0.2084 0.2346 0.089 Uiso 0.6793(17) 1 calc PR A 1
H22C H 0.0102 0.3246 0.2623 0.089 Uiso 0.6793(17) 1 calc PR A 1
C23 C 0.3523(6) -0.1111(6) 0.3960(2) 0.0543(15) Uani 0.6793(17) 1 d P A 1
H23A H 0.3604 -0.1615 0.3653 0.081 Uiso 0.6793(17) 1 calc PR A 1
H23B H 0.3709 -0.1619 0.4386 0.081 Uiso 0.6793(17) 1 calc PR A 1
H23C H 0.4099 -0.0788 0.3858 0.081 Uiso 0.6793(17) 1 calc PR A 1
C24 C 0.6236(4) 0.0303(4) 0.3513(2) 0.0395(11) Uani 0.6793(17) 1 d P A 1
C25 C 0.6098(4) 0.0668(4) 0.40936(19) 0.0366(11) Uani 0.6793(17) 1 d P A 1
C26 C 0.6296(4) -0.0224(5) 0.4641(2) 0.0445(12) Uani 0.6793(17) 1 d P A 1
H26A H 0.6164 -0.0017 0.5049 0.053 Uiso 0.6793(17) 1 calc PR A 1
C27 C 0.6684(11) -0.1397(12) 0.4569(7) 0.046(3) Uani 0.6793(17) 1 d P A 1
H27A H 0.6931 -0.2022 0.4941 0.055 Uiso 0.6793(17) 1 calc PR A 1
C28 C 0.6745(7) -0.1743(7) 0.4015(4) 0.063(2) Uani 0.6793(17) 1 d P A 1
H28A H 0.6896 -0.2552 0.4009 0.075 Uiso 0.6793(17) 1 calc PR A 1
C29 C 0.6580(11) -0.0880(12) 0.3425(6) 0.042(3) Uani 0.6793(17) 1 d P A 1
C30 C 0.5732(5) 0.1964(5) 0.4128(2) 0.0423(12) Uani 0.6793(17) 1 d P A 1
H30A H 0.4934 0.2525 0.3913 0.063 Uiso 0.6793(17) 1 calc PR A 1
H30B H 0.6350 0.2173 0.3922 0.063 Uiso 0.6793(17) 1 calc PR A 1
H30C H 0.5673 0.2046 0.4573 0.063 Uiso 0.6793(17) 1 calc PR A 1
C31 C 0.6890(9) -0.0989(8) 0.2789(4) 0.077(3) Uani 0.6793(17) 1 d P A 1
H31A H 0.6938 -0.0259 0.2564 0.115 Uiso 0.6793(17) 1 calc PR A 1
H31B H 0.6261 -0.1056 0.2586 0.115 Uiso 0.6793(17) 1 calc PR A 1
H31C H 0.7687 -0.1729 0.2777 0.115 Uiso 0.6793(17) 1 calc PR A 1
C32 C 0.2304(4) 0.4840(4) 0.34975(18) 0.0322(10) Uani 0.6793(17) 1 d P A 1
C33 C 0.3214(6) 0.5177(7) 0.3450(4) 0.0402(17) Uani 0.6793(17) 1 d P A 1
C34 C 0.366(2) 0.5194(15) 0.4022(8) 0.039(4) Uani 0.6793(17) 1 d P A 1
H34A H 0.4290 0.5407 0.4011 0.047 Uiso 0.6793(17) 1 calc PR A 1
C35 C 0.3216(6) 0.4917(5) 0.4583(2) 0.0486(13) Uani 0.6793(17) 1 d P A 1
H35A H 0.3533 0.4943 0.4961 0.058 Uiso 0.6793(17) 1 calc PR A 1
C36 C 0.2302(5) 0.4597(4) 0.4617(2) 0.0435(12) Uani 0.6793(17) 1 d P A 1
H36A H 0.1996 0.4409 0.5018 0.052 Uiso 0.6793(17) 1 calc PR A 1
C37 C 0.1821(5) 0.4543(4) 0.4070(2) 0.0353(11) Uani 0.6793(17) 1 d P A 1
C38 C 0.3683(7) 0.5512(10) 0.2823(5) 0.049(2) Uani 0.6793(17) 1 d P A 1
H38A H 0.4024 0.6048 0.2859 0.073 Uiso 0.6793(17) 1 calc PR A 1
H38B H 0.3008 0.5949 0.2509 0.073 Uiso 0.6793(17) 1 calc PR A 1
H38C H 0.4326 0.4760 0.2690 0.073 Uiso 0.6793(17) 1 calc PR A 1
C39 C 0.0849(19) 0.4169(18) 0.4078(8) 0.044(5) Uani 0.6793(17) 1 d P A 1
H39A H 0.0174 0.4792 0.3786 0.067 Uiso 0.6793(17) 1 calc PR A 1
H39B H 0.0535 0.4100 0.4507 0.067 Uiso 0.6793(17) 1 calc PR A 1
H39C H 0.1204 0.3370 0.3947 0.067 Uiso 0.6793(17) 1 calc PR A 1
B1 B 0.6681(3) 0.6231(4) 0.12564(15) 0.0406(9) Uani 1 1 d . . .
C40 C 0.7552(3) 0.6858(3) 0.10010(13) 0.0385(8) Uani 1 1 d . B .
C41 C 0.7377(3) 0.7907(3) 0.11958(15) 0.0461(9) Uani 1 1 d . . .
H41A H 0.6748 0.8249 0.1488 0.055 Uiso 1 1 calc R B .
C42 C 0.8078(3) 0.8479(3) 0.09838(18) 0.0553(10) Uani 1 1 d . B .
H42A H 0.7920 0.9201 0.1126 0.066 Uiso 1 1 calc R . .
C43 C 0.9016(3) 0.7986(4) 0.05600(16) 0.0555(10) Uani 1 1 d . . .
H43A H 0.9512 0.8360 0.0419 0.067 Uiso 1 1 calc R B .
C44 C 0.9217(3) 0.6965(4) 0.03496(15) 0.0519(9) Uani 1 1 d . B .
H44A H 0.9846 0.6634 0.0055 0.062 Uiso 1 1 calc R . .
C45 C 0.8504(3) 0.6409(3) 0.05647(13) 0.0457(9) Uani 1 1 d . . .
H45A H 0.8661 0.5696 0.0413 0.055 Uiso 1 1 calc R B .
C46 C 0.5259(3) 0.7191(3) 0.10037(13) 0.0388(8) Uani 1 1 d . B .
C47 C 0.4897(3) 0.8294(3) 0.05669(13) 0.0438(8) Uani 1 1 d . . .
H47A H 0.5506 0.8520 0.0413 0.053 Uiso 1 1 calc R B .
C48 C 0.3695(3) 0.9081(3) 0.03447(15) 0.0486(9) Uani 1 1 d . B .
H48A H 0.3496 0.9823 0.0048 0.058 Uiso 1 1 calc R . .
C49 C 0.2791(3) 0.8776(3) 0.05583(17) 0.0521(9) Uani 1 1 d . . .
H49A H 0.1965 0.9308 0.0413 0.062 Uiso 1 1 calc R B .
C50 C 0.3106(3) 0.7687(3) 0.09864(18) 0.0526(9) Uani 1 1 d . B .
H50A H 0.2494 0.7464 0.1134 0.063 Uiso 1 1 calc R . .
C51 C 0.4308(3) 0.6921(3) 0.12009(16) 0.0452(8) Uani 1 1 d . . .
H51A H 0.4498 0.6179 0.1495 0.054 Uiso 1 1 calc R B .
C52 C 0.7185(3) 0.4948(3) 0.09909(12) 0.0359(7) Uani 1 1 d . B .
C53 C 0.6545(3) 0.4757(3) 0.05582(12) 0.0413(8) Uani 1 1 d . . .
H53A H 0.5753 0.5410 0.0413 0.050 Uiso 1 1 calc R B .
C54 C 0.7003(3) 0.3673(3) 0.03322(14) 0.0447(8) Uani 1 1 d . B .
H54A H 0.6528 0.3599 0.0041 0.054 Uiso 1 1 calc R . .
C55 C 0.8147(3) 0.2704(3) 0.05287(14) 0.0446(8) Uani 1 1 d . . .
H55A H 0.8468 0.1957 0.0376 0.054 Uiso 1 1 calc R B .
C56 C 0.8822(3) 0.2836(3) 0.09536(14) 0.0436(8) Uani 1 1 d . B .
H56A H 0.9611 0.2174 0.1097 0.052 Uiso 1 1 calc R . .
C57 C 0.8349(3) 0.3932(3) 0.11685(13) 0.0378(7) Uani 1 1 d . . .
H57A H 0.8841 0.4001 0.1453 0.045 Uiso 1 1 calc R B .
C58 C 0.6651(6) 0.5646(5) 0.20742(18) 0.0223(19) Uani 0.327(3) 1 d PGU B 1
C59 C 0.6168(6) 0.6601(4) 0.2410(2) 0.0312(18) Uani 0.327(3) 1 d PGU B 1
H59A H 0.5818 0.7433 0.2189 0.037 Uiso 0.327(3) 1 calc PR B 1
C60 C 0.6195(6) 0.6339(5) 0.3067(2) 0.0348(19) Uani 0.327(3) 1 d PGU B 1
H60A H 0.5865 0.6992 0.3296 0.042 Uiso 0.327(3) 1 calc PR B 1
C61 C 0.6707(6) 0.5121(5) 0.33896(18) 0.031(2) Uani 0.327(3) 1 d PGU B 1
H61A H 0.6726 0.4942 0.3839 0.038 Uiso 0.327(3) 1 calc PR B 1
C62 C 0.7191(6) 0.4166(4) 0.3054(2) 0.034(2) Uani 0.327(3) 1 d PGU B 1
H62A H 0.7541 0.3334 0.3275 0.041 Uiso 0.327(3) 1 calc PR B 1
C63 C 0.7163(6) 0.4428(4) 0.2397(2) 0.0300(19) Uani 0.327(3) 1 d PGU B 1
H63A H 0.7494 0.3776 0.2168 0.036 Uiso 0.327(3) 1 calc PR B 1
C58A C 0.6604(5) 0.6128(6) 0.20633(17) 0.0230(19) Uani 0.337(4) 1 d PGU B 3
C59A C 0.7738(4) 0.5487(6) 0.2377(2) 0.0293(18) Uani 0.337(4) 1 d PGU B 3
H59B H 0.8471 0.5237 0.2143 0.035 Uiso 0.337(4) 1 calc PR B 3
C60A C 0.7799(4) 0.5211(5) 0.3035(2) 0.0308(17) Uani 0.337(4) 1 d PGU B 3
H60B H 0.8575 0.4773 0.3250 0.037 Uiso 0.337(4) 1 calc PR B 3
C61A C 0.6726(5) 0.5577(6) 0.33782(17) 0.028(2) Uani 0.337(4) 1 d PGU B 3
H61B H 0.6768 0.5389 0.3828 0.034 Uiso 0.337(4) 1 calc PR B 3
C62A C 0.5592(5) 0.6218(6) 0.3064(2) 0.0341(19) Uani 0.337(4) 1 d PGU B 3
H62B H 0.4858 0.6469 0.3299 0.041 Uiso 0.337(4) 1 calc PR B 3
C63A C 0.5530(4) 0.6494(5) 0.2407(2) 0.0286(17) Uani 0.337(4) 1 d PGU B 3
H63B H 0.4755 0.6932 0.2192 0.034 Uiso 0.337(4) 1 calc PR B 3
C58B C 0.6977(6) 0.5864(6) 0.20685(18) 0.026(2) Uani 0.337(3) 1 d PGU B 2
C59B C 0.7546(6) 0.6295(5) 0.2395(2) 0.0321(18) Uani 0.337(3) 1 d PGU B 2
H59C H 0.7874 0.6795 0.2170 0.039 Uiso 0.337(3) 1 calc PR B 2
C60B C 0.7635(6) 0.5993(6) 0.3052(2) 0.0356(19) Uani 0.337(3) 1 d PGU B 2
H60C H 0.8023 0.6287 0.3275 0.043 Uiso 0.337(3) 1 calc PR B 2
C61B C 0.7155(6) 0.5261(6) 0.33822(18) 0.034(2) Uani 0.337(3) 1 d PGU B 2
H61C H 0.7215 0.5055 0.3831 0.041 Uiso 0.337(3) 1 calc PR B 2
C62B C 0.6586(6) 0.4830(6) 0.3056(3) 0.0352(19) Uani 0.337(3) 1 d PGU B 2
H62C H 0.6258 0.4330 0.3281 0.042 Uiso 0.337(3) 1 calc PR B 2
C63B C 0.6497(6) 0.5132(6) 0.2399(3) 0.0315(18) Uani 0.337(3) 1 d PGU B 2
H63C H 0.6109 0.4838 0.2175 0.038 Uiso 0.337(3) 1 calc PR B 2
N3A N 0.4515(7) -0.0385(6) 0.2930(3) 0.0270(16) Uani 0.3207(17) 1 d P A 2
N5A N 0.5339(7) 0.3278(6) 0.2850(3) 0.0276(17) Uani 0.3207(17) 1 d P A 2
N7A N 0.0697(6) 0.3875(6) 0.2882(3) 0.0221(15) Uani 0.3207(17) 1 d P A 2
C1A C 0.336(3) 0.195(3) 0.1068(14) 0.040(10) Uani 0.3207(17) 1 d P A 2
H1AA H 0.4202 0.1278 0.1025 0.048 Uiso 0.3207(17) 1 calc PR A 2
H1AB H 0.2950 0.2285 0.0645 0.048 Uiso 0.3207(17) 1 calc PR A 2
C2A C 0.2609(8) 0.1413(8) 0.1551(4) 0.031(2) Uani 0.3207(17) 1 d P A 2
H2AA H 0.1962 0.2072 0.1756 0.037 Uiso 0.3207(17) 1 calc PR A 2
H2AB H 0.2213 0.1095 0.1320 0.037 Uiso 0.3207(17) 1 calc PR A 2
C3A C 0.3809(10) 0.0788(10) 0.2583(4) 0.029(2) Uani 0.3207(17) 1 d P A 2
C4A C 0.3819(10) -0.0732(10) 0.2149(5) 0.031(2) Uani 0.3207(17) 1 d P A 2
H4AA H 0.3594 -0.1133 0.1902 0.038 Uiso 0.3207(17) 1 calc PR A 2
C5A C 0.4535(8) -0.1307(8) 0.2668(4) 0.031(2) Uani 0.3207(17) 1 d P A 2
H5AA H 0.4970 -0.2172 0.2827 0.038 Uiso 0.3207(17) 1 calc PR A 2
C6A C 0.452(4) 0.291(4) 0.106(2) 0.030(7) Uani 0.3207(17) 1 d PU A 2
H6AA H 0.4403 0.3750 0.1033 0.036 Uiso 0.3207(17) 1 calc PR A 2
H6AB H 0.4680 0.2724 0.0628 0.036 Uiso 0.3207(17) 1 calc PR A 2
C7A C 0.5631(8) 0.1974(8) 0.1493(4) 0.0261(19) Uani 0.3207(17) 1 d P A 2
H7AA H 0.6403 0.1790 0.1264 0.031 Uiso 0.3207(17) 1 calc PR A 2
H7AB H 0.5602 0.1195 0.1638 0.031 Uiso 0.3207(17) 1 calc PR A 2
C8A C 0.4951(11) 0.2699(11) 0.2520(5) 0.028(2) Uani 0.3207(17) 1 d P A 2
C9A C 0.6524(10) 0.2913(9) 0.2034(5) 0.028(2) Uani 0.3207(17) 1 d P A 2
H9AA H 0.7131 0.2814 0.1723 0.033 Uiso 0.3207(17) 1 calc PR A 2
C10A C 0.6313(8) 0.3401(8) 0.2547(4) 0.030(2) Uani 0.3207(17) 1 d P A 2
H10B H 0.6740 0.3762 0.2682 0.036 Uiso 0.3207(17) 1 calc PR A 2
C11A C 0.235(3) 0.404(3) 0.1022(15) 0.021(6) Uani 0.3207(17) 1 d PU A 2
H11C H 0.1654 0.3898 0.0959 0.025 Uiso 0.3207(17) 1 calc PR A 2
H11D H 0.2541 0.4409 0.0609 0.025 Uiso 0.3207(17) 1 calc PR A 2
C12A C 0.1991(8) 0.4935(8) 0.1523(4) 0.028(2) Uani 0.3207(17) 1 d P A 2
H12C H 0.2753 0.4831 0.1695 0.034 Uiso 0.3207(17) 1 calc PR A 2
H12D H 0.1508 0.5804 0.1302 0.034 Uiso 0.3207(17) 1 calc PR A 2
C13A C 0.1744(10) 0.3669(9) 0.2533(4) 0.024(2) Uani 0.3207(17) 1 d P A 2
C14A C 0.0030(9) 0.5435(9) 0.2100(4) 0.026(2) Uani 0.3207(17) 1 d P A 2
H14B H -0.0475 0.6180 0.1816 0.031 Uiso 0.3207(17) 1 calc PR A 2
C15A C -0.0317(8) 0.4944(7) 0.2603(4) 0.027(2) Uani 0.3207(17) 1 d P A 2
H15B H -0.1131 0.5263 0.2756 0.033 Uiso 0.3207(17) 1 calc PR A 2
C16A C 0.5220(8) -0.0704(8) 0.3512(4) 0.028(2) Uani 0.3207(17) 1 d P A 2
C17A C 0.4622(9) -0.0738(8) 0.4084(4) 0.033(2) Uani 0.3207(17) 1 d P A 2
C18A C 0.5350(9) -0.1153(8) 0.4633(4) 0.033(2) Uani 0.3207(17) 1 d P A 2
H18B H 0.4952 -0.1157 0.5027 0.039 Uiso 0.3207(17) 1 calc PR A 2
C19A C 0.645(2) -0.151(2) 0.4650(13) 0.021(4) Uani 0.3207(17) 1 d PU A 2
H19B H 0.6894 -0.1840 0.5041 0.025 Uiso 0.3207(17) 1 calc PR A 2
C20A C 0.7097(12) -0.1409(11) 0.4016(6) 0.030(3) Uani 0.3207(17) 1 d P A 2
H20B H 0.7940 -0.1625 0.3989 0.036 Uiso 0.3207(17) 1 calc PR A 2
C21A C 0.639(2) -0.101(2) 0.3534(12) 0.019(4) Uani 0.3207(17) 1 d PU A 2
C22A C 0.3307(10) -0.0380(10) 0.4110(5) 0.035(2) Uani 0.3207(17) 1 d P A 2
H22D H 0.3161 -0.0905 0.3893 0.052 Uiso 0.3207(17) 1 calc PR A 2
H22E H 0.2819 0.0485 0.3900 0.052 Uiso 0.3207(17) 1 calc PR A 2
H22F H 0.3066 -0.0481 0.4552 0.052 Uiso 0.3207(17) 1 calc PR A 2
C23A C 0.6614(14) -0.1372(13) 0.2884(6) 0.033(3) Uani 0.3207(17) 1 d P A 2
H23D H 0.7081 -0.1011 0.2627 0.049 Uiso 0.3207(17) 1 calc PR A 2
H23E H 0.5825 -0.1064 0.2672 0.049 Uiso 0.3207(17) 1 calc PR A 2
H23F H 0.7081 -0.2273 0.2936 0.049 Uiso 0.3207(17) 1 calc PR A 2
C24A C 0.4893(9) 0.3678(8) 0.3437(4) 0.031(2) Uani 0.3207(17) 1 d P A 2
C25A C 0.3847(13) 0.4829(13) 0.3431(7) 0.034(3) Uani 0.3207(17) 1 d P A 2
C26A C 0.346(5) 0.527(4) 0.3974(18) 0.061(13) Uani 0.3207(17) 1 d P A 2
H26B H 0.2735 0.6036 0.3978 0.073 Uiso 0.3207(17) 1 calc PR A 2
C27A C 0.4190(12) 0.4529(11) 0.4558(5) 0.044(3) Uani 0.3207(17) 1 d P A 2
H27B H 0.3935 0.4817 0.4945 0.053 Uiso 0.3207(17) 1 calc PR A 2
C28A C 0.5250(10) 0.3411(10) 0.4547(4) 0.043(3) Uani 0.3207(17) 1 d P A 2
H28B H 0.5730 0.2952 0.4924 0.051 Uiso 0.3207(17) 1 calc PR A 2
C29A C 0.5615(9) 0.2958(8) 0.3987(4) 0.033(2) Uani 0.3207(17) 1 d P A 2
C30A C 0.3147(13) 0.563(2) 0.2832(9) 0.037(4) Uani 0.3207(17) 1 d P A 2
H30D H 0.3710 0.5489 0.2476 0.055 Uiso 0.3207(17) 1 calc PR A 2
H30E H 0.2765 0.6502 0.2869 0.055 Uiso 0.3207(17) 1 calc PR A 2
H30F H 0.2509 0.5436 0.2758 0.055 Uiso 0.3207(17) 1 calc PR A 2
C31A C 0.6722(10) 0.1725(9) 0.3981(4) 0.039(2) Uani 0.3207(17) 1 d P A 2
H31D H 0.7144 0.1400 0.4395 0.058 Uiso 0.3207(17) 1 calc PR A 2
H31E H 0.7280 0.1812 0.3654 0.058 Uiso 0.3207(17) 1 calc PR A 2
H31F H 0.6467 0.1154 0.3890 0.058 Uiso 0.3207(17) 1 calc PR A 2
C32A C 0.0603(8) 0.3078(8) 0.3439(4) 0.0259(19) Uani 0.3207(17) 1 d P A 2
C33A C 0.0309(14) 0.2190(11) 0.3367(8) 0.022(3) Uani 0.3207(17) 1 d P A 2
C34A C 0.008(2) 0.1482(19) 0.3943(12) 0.033(5) Uani 0.3207(17) 1 d P A 2
H34B H -0.0127 0.0866 0.3917 0.040 Uiso 0.3207(17) 1 calc PR A 2
C35A C 0.0169(14) 0.1721(13) 0.4500(7) 0.041(3) Uani 0.3207(17) 1 d P A 2
H35B H 0.0045 0.1248 0.4872 0.049 Uiso 0.3207(17) 1 calc PR A 2
C36A C 0.0440(8) 0.2647(9) 0.4559(4) 0.037(2) Uani 0.3207(17) 1 d P A 2
H36B H 0.0479 0.2793 0.4967 0.044 Uiso 0.3207(17) 1 calc PR A 2
C37A C 0.0650(8) 0.3352(10) 0.4032(4) 0.028(2) Uani 0.3207(17) 1 d P A 2
C38A C 0.0211(14) 0.1951(11) 0.2734(7) 0.036(3) Uani 0.3207(17) 1 d P A 2
H38D H -0.0374 0.1643 0.2750 0.054 Uiso 0.3207(17) 1 calc PR A 2
H38E H 0.1018 0.1333 0.2616 0.054 Uiso 0.3207(17) 1 calc PR A 2
H38F H -0.0076 0.2719 0.2420 0.054 Uiso 0.3207(17) 1 calc PR A 2
C39A C 0.098(4) 0.431(4) 0.4134(18) 0.034(6) Uani 0.3207(17) 1 d P A 2
H39D H 0.1058 0.4254 0.4588 0.051 Uiso 0.3207(17) 1 calc PR A 2
H39E H 0.0329 0.5138 0.3948 0.051 Uiso 0.3207(17) 1 calc PR A 2
H39F H 0.1757 0.4160 0.3930 0.051 Uiso 0.3207(17) 1 calc PR A 2
C101 C 1.0014(18) 0.9538(15) 0.1672(7) 0.056(4) Uani 0.388(6) 1 d PDU C 1
H10C H 0.9985 0.9426 0.1240 0.085 Uiso 0.388(6) 1 calc PR C 1
H10D H 1.0762 0.9572 0.1735 0.085 Uiso 0.388(6) 1 calc PR C 1
H10E H 0.9293 1.0310 0.1738 0.085 Uiso 0.388(6) 1 calc PR C 1
C102 C 1.0016(9) 0.8459(8) 0.2143(4) 0.050(2) Uani 0.388(6) 1 d PDU C 1
H10F H 0.9265 0.8410 0.2088 0.060 Uiso 0.388(6) 1 calc PR C 1
H10G H 1.0744 0.7670 0.2087 0.060 Uiso 0.388(6) 1 calc PR C 1
O103 O 1.0055(15) 0.8731(10) 0.2781(5) 0.053(2) Uani 0.388(6) 1 d PDU C 1
C104 C 0.9990(10) 0.7983(11) 0.3236(4) 0.060(2) Uani 0.388(6) 1 d PDU C 1
H10H H 1.0690 0.7149 0.3226 0.073 Uiso 0.388(6) 1 calc PR C 1
H10I H 0.9223 0.7955 0.3195 0.073 Uiso 0.388(6) 1 calc PR C 1
C105 C 1.0011(16) 0.8325(18) 0.3863(6) 0.059(3) Uani 0.388(6) 1 d PDU C 1
H10J H 0.9953 0.7718 0.4209 0.088 Uiso 0.388(6) 1 calc PR C 1
H10K H 0.9314 0.9146 0.3877 0.088 Uiso 0.388(6) 1 calc PR C 1
H10L H 1.0779 0.8332 0.3911 0.088 Uiso 0.388(6) 1 calc PR C 1
C111 C 0.9588(12) 0.9869(12) 0.2235(8) 0.074(3) Uani 0.303(5) 1 d PDU D 2
H11E H 0.9844 0.9948 0.1794 0.111 Uiso 0.303(5) 1 calc PR D 2
H11F H 0.9209 1.0676 0.2359 0.111 Uiso 0.303(5) 1 calc PR D 2
H11G H 0.8994 0.9568 0.2278 0.111 Uiso 0.303(5) 1 calc PR D 2
C112 C 1.0839(12) 0.8851(11) 0.2712(5) 0.052(2) Uani 0.303(5) 1 d PDU D 2
H11H H 1.1249 0.8003 0.2625 0.063 Uiso 0.303(5) 1 calc PR D 2
H11I H 1.1439 0.9140 0.2729 0.063 Uiso 0.303(5) 1 calc PR D 2
O113 O 1.0015(11) 0.9023(10) 0.3258(6) 0.078(3) Uani 0.303(5) 1 d PDU D 2
C114 C 1.031(2) 0.849(2) 0.3754(9) 0.065(4) Uani 0.303(5) 1 d PDU D 2
H11J H 1.0354 0.9048 0.4001 0.078 Uiso 0.303(5) 1 calc PR D 2
H11K H 1.1154 0.7805 0.3739 0.078 Uiso 0.303(5) 1 calc PR D 2
C115 C 0.9514(12) 0.7940(12) 0.4134(5) 0.054(3) Uani 0.303(5) 1 d PDU D 2
H11L H 0.9906 0.7470 0.4548 0.081 Uiso 0.303(5) 1 calc PR D 2
H11M H 0.9447 0.7393 0.3899 0.081 Uiso 0.303(5) 1 calc PR D 2
H11N H 0.8692 0.8612 0.4193 0.081 Uiso 0.303(5) 1 calc PR D 2
C121 C 0.985(2) 0.943(2) 0.1549(7) 0.040(4) Uani 0.307(6) 1 d PDU E 3
H12E H 1.0201 0.9688 0.1163 0.060 Uiso 0.307(6) 1 calc PR E 3
H12F H 0.8982 1.0055 0.1570 0.060 Uiso 0.307(6) 1 calc PR E 3
H12G H 0.9908 0.8637 0.1544 0.060 Uiso 0.307(6) 1 calc PR E 3
C122 C 1.0516(12) 0.9323(11) 0.2100(5) 0.053(3) Uani 0.307(6) 1 d PDU E 3
H12H H 1.1386 0.8693 0.2072 0.063 Uiso 0.307(6) 1 calc PR E 3
H12I H 1.0492 1.0120 0.2084 0.063 Uiso 0.307(6) 1 calc PR E 3
O123 O 1.0073(18) 0.9002(14) 0.2685(5) 0.045(2) Uani 0.307(6) 1 d PDU E 3
C124 C 1.0094(15) 0.8624(14) 0.3153(6) 0.042(2) Uani 0.307(6) 1 d PDU E 3
H12J H 0.9798 0.8049 0.3109 0.051 Uiso 0.307(6) 1 calc PR E 3
H12K H 0.9357 0.9330 0.3283 0.051 Uiso 0.307(6) 1 calc PR E 3
C125 C 1.0716(13) 0.7984(13) 0.3804(6) 0.050(3) Uani 0.307(6) 1 d PDU E 3
H12L H 1.0113 0.7933 0.4111 0.076 Uiso 0.307(6) 1 calc PR E 3
H12M H 1.1052 0.8459 0.3936 0.076 Uiso 0.307(6) 1 calc PR E 3
H12N H 1.1382 0.7151 0.3784 0.076 Uiso 0.307(6) 1 calc PR E 3

loop_
_atom_site_aniso_label
_atom_site_aniso_U_11
_atom_site_aniso_U_22
_atom_site_aniso_U_33
_atom_site_aniso_U_23
_atom_site_aniso_U_13
_atom_site_aniso_U_12
Mn1 0.0333(3) 0.0348(3) 0.0322(3) -0.0111(2) -0.00409(19) -0.0059(2)
N1 0.0324(15) 0.0333(14) 0.0253(12) -0.0041(11) 0.0001(10) -0.0140(12)
N2 0.0410(17) 0.0286(14) 0.0414(15) -0.0007(11) -0.0150(12) -0.0150(13)
N3 0.073(3) 0.038(2) 0.0205(18) -0.0025(16) -0.0101(18) -0.032(2)
N4 0.0427(19) 0.0470(17) 0.0352(15) -0.0046(12) -0.0107(13) -0.0196(15)
N5 0.027(2) 0.055(3) 0.0281(19) -0.0121(18) -0.0006(16) -0.007(2)
N6 0.0289(15) 0.0337(14) 0.0257(12) -0.0038(10) -0.0004(10) -0.0143(12)
N7 0.033(2) 0.033(2) 0.0305(19) -0.0063(16) -0.0003(15) -0.0096(18)
N8 0.0406(17) 0.0432(16) 0.0352(14) -0.0109(12) -0.0066(12) 0.0001(14)
C1 0.053(8) 0.056(8) 0.026(7) -0.024(5) 0.007(5) -0.033(7)
C2 0.033(3) 0.040(3) 0.050(3) -0.025(2) 0.000(2) -0.011(2)
C3 0.046(4) 0.024(2) 0.029(2) -0.0009(19) -0.017(2) -0.013(3)
C4 0.096(6) 0.039(3) 0.024(3) -0.001(2) -0.016(3) -0.040(4)
C5 0.114(5) 0.051(3) 0.027(2) -0.004(2) -0.007(3) -0.056(4)
C6 0.045(6) 0.051(7) 0.022(6) -0.004(4) 0.006(4) -0.027(5)
C7 0.042(3) 0.048(3) 0.034(2) -0.010(2) 0.003(2) -0.024(3)
C8 0.033(3) 0.043(3) 0.030(3) -0.016(3) -0.003(2) -0.013(3)
C9 0.033(4) 0.110(6) 0.040(3) -0.018(4) 0.011(3) -0.025(4)
C10 0.031(3) 0.120(6) 0.028(3) -0.011(3) 0.004(2) -0.015(3)
C11 0.055(9) 0.054(7) 0.013(4) -0.003(4) -0.008(5) -0.021(6)
C12 0.037(3) 0.050(3) 0.036(3) -0.004(2) -0.011(2) -0.021(2)
C13 0.027(3) 0.037(3) 0.026(2) -0.006(2) 0.0019(19) -0.015(2)
C14 0.044(3) 0.035(3) 0.036(3) 0.006(2) -0.008(2) -0.007(3)
C15 0.055(4) 0.031(3) 0.046(3) -0.004(2) -0.007(2) 0.000(3)
C16 0.073(4) 0.041(3) 0.028(2) -0.001(2) -0.011(2) -0.037(3)
C17 0.070(7) 0.035(5) 0.036(3) -0.003(4) -0.008(3) -0.028(5)
C18 0.065(7) 0.044(7) 0.045(5) 0.003(5) -0.016(4) -0.033(6)
C19 0.069(6) 0.070(6) 0.040(4) -0.006(4) -0.001(3) -0.047(6)
C20 0.066(4) 0.069(4) 0.025(2) 0.001(2) -0.009(2) -0.042(4)
C21 0.056(4) 0.049(3) 0.032(2) -0.003(2) -0.015(2) -0.029(3)
C22 0.077(6) 0.047(4) 0.045(4) 0.007(4) -0.018(4) -0.026(5)
C23 0.067(4) 0.064(4) 0.026(3) 0.002(3) -0.011(2) -0.029(4)
C24 0.024(3) 0.039(3) 0.037(2) -0.012(2) -0.0079(19) 0.002(2)
C25 0.029(3) 0.040(3) 0.031(2) -0.010(2) -0.0070(18) -0.007(2)
C26 0.045(3) 0.044(3) 0.034(2) -0.008(2) -0.013(2) -0.012(3)
C27 0.047(6) 0.046(5) 0.044(6) 0.006(4) -0.018(5) -0.026(4)
C28 0.060(5) 0.034(4) 0.072(5) -0.012(3) -0.035(4) 0.000(3)
C29 0.028(5) 0.045(6) 0.033(6) -0.009(4) 0.001(4) -0.002(4)
C30 0.045(3) 0.048(3) 0.030(2) -0.013(2) -0.003(2) -0.018(3)
C31 0.060(6) 0.045(5) 0.069(5) 0.005(4) 0.020(4) 0.007(4)
C32 0.036(3) 0.028(2) 0.026(2) -0.0081(17) 0.0034(18) -0.010(2)
C33 0.048(5) 0.035(4) 0.038(3) -0.017(3) 0.011(4) -0.018(4)
C34 0.040(5) 0.047(6) 0.044(8) -0.034(6) 0.010(5) -0.023(5)
C35 0.054(4) 0.053(3) 0.043(3) -0.026(3) 0.001(3) -0.024(3)
C36 0.048(3) 0.042(3) 0.028(2) -0.013(2) 0.006(2) -0.011(3)
C37 0.034(3) 0.030(3) 0.035(3) -0.0110(19) 0.004(2) -0.010(2)
C38 0.055(6) 0.055(5) 0.048(4) -0.021(3) 0.014(5) -0.033(6)
C39 0.049(6) 0.056(9) 0.025(5) -0.015(4) 0.012(4) -0.023(5)
B1 0.034(2) 0.052(2) 0.0243(17) -0.0085(16) 0.0031(14) -0.0124(19)
C40 0.0317(18) 0.051(2) 0.0233(14) -0.0033(13) -0.0076(12) -0.0137(16)
C41 0.0263(19) 0.048(2) 0.049(2) -0.0093(16) -0.0106(14) -0.0052(17)
C42 0.039(2) 0.044(2) 0.069(2) 0.0017(18) -0.0221(18) -0.0107(19)
C43 0.043(2) 0.066(3) 0.046(2) 0.0143(19) -0.0157(17) -0.025(2)
C44 0.046(2) 0.080(3) 0.0319(17) -0.0044(18) 0.0007(15) -0.035(2)
C45 0.044(2) 0.068(2) 0.0266(16) -0.0096(15) -0.0006(14) -0.0279(19)
C46 0.0331(19) 0.052(2) 0.0261(15) -0.0141(14) 0.0072(13) -0.0148(16)
C47 0.0300(19) 0.064(2) 0.0255(15) -0.0041(15) 0.0042(13) -0.0162(17)
C48 0.034(2) 0.061(2) 0.0378(18) -0.0056(16) -0.0017(14) -0.0141(18)
C49 0.031(2) 0.052(2) 0.064(2) -0.0225(19) -0.0036(17) -0.0077(18)
C50 0.032(2) 0.047(2) 0.083(3) -0.032(2) 0.0132(18) -0.0169(18)
C51 0.036(2) 0.0399(19) 0.056(2) -0.0203(16) 0.0132(16) -0.0131(17)
C52 0.0292(18) 0.051(2) 0.0174(13) 0.0019(13) 0.0042(12) -0.0160(16)
C53 0.0291(18) 0.055(2) 0.0198(14) -0.0060(14) 0.0011(12) -0.0056(16)
C54 0.036(2) 0.064(2) 0.0272(16) -0.0130(15) 0.0048(13) -0.0177(18)
C55 0.034(2) 0.052(2) 0.0331(17) -0.0086(15) 0.0105(14) -0.0113(17)
C56 0.0273(18) 0.053(2) 0.0329(16) 0.0031(15) 0.0025(13) -0.0106(16)
C57 0.0292(18) 0.047(2) 0.0294(15) -0.0007(14) 0.0038(13) -0.0160(16)
C58 0.021(3) 0.029(3) 0.027(3) -0.015(2) -0.004(2) -0.015(2)
C59 0.033(4) 0.032(3) 0.027(3) -0.015(3) 0.008(3) -0.012(3)
C60 0.035(4) 0.038(3) 0.030(3) -0.013(3) 0.005(3) -0.015(3)
C61 0.031(4) 0.037(4) 0.024(3) -0.001(3) 0.012(3) -0.019(3)
C62 0.030(4) 0.036(4) 0.029(3) -0.002(3) 0.002(3) -0.012(3)
C63 0.028(4) 0.033(4) 0.027(3) -0.008(3) 0.003(3) -0.013(3)
C58A 0.025(3) 0.015(3) 0.031(3) -0.002(3) -0.004(3) -0.011(3)
C59A 0.027(3) 0.028(3) 0.025(3) -0.003(3) -0.009(3) -0.008(3)
C60A 0.037(4) 0.027(3) 0.029(3) -0.002(3) -0.005(3) -0.016(3)
C61A 0.038(4) 0.029(4) 0.024(3) -0.012(3) 0.006(3) -0.018(3)
C62A 0.033(4) 0.039(3) 0.028(3) -0.010(3) 0.013(3) -0.017(3)
C63A 0.030(4) 0.032(3) 0.027(3) -0.009(3) 0.003(3) -0.016(3)
C58B 0.022(4) 0.020(3) 0.027(3) -0.009(3) 0.020(3) -0.006(3)
C59B 0.032(3) 0.030(3) 0.027(3) -0.009(3) 0.001(3) -0.008(3)
C60B 0.038(4) 0.032(3) 0.029(3) -0.008(3) -0.007(3) -0.009(3)
C61B 0.033(4) 0.035(4) 0.024(3) -0.005(3) -0.002(3) -0.009(3)
C62B 0.034(4) 0.036(4) 0.029(3) -0.003(3) 0.009(3) -0.015(3)
C63B 0.031(3) 0.030(3) 0.029(3) 0.000(3) 0.009(3) -0.015(3)
N3A 0.031(4) 0.025(4) 0.027(4) -0.002(3) -0.001(3) -0.016(4)
N5A 0.033(4) 0.030(4) 0.020(3) -0.006(3) 0.006(3) -0.015(4)
N7A 0.022(4) 0.021(4) 0.021(3) -0.004(3) 0.000(3) -0.009(3)
C1A 0.042(13) 0.027(10) 0.020(14) 0.013(9) -0.007(9) 0.002(8)
C2A 0.029(5) 0.041(5) 0.020(4) -0.006(4) -0.003(4) -0.015(5)
C3A 0.019(6) 0.047(6) 0.020(5) -0.003(4) -0.002(4) -0.016(6)
C4A 0.035(7) 0.034(6) 0.030(6) -0.018(5) 0.002(5) -0.016(5)
C5A 0.033(6) 0.025(5) 0.037(5) -0.010(4) 0.003(4) -0.014(4)
C6A 0.035(11) 0.038(9) 0.019(9) -0.004(7) -0.008(6) -0.019(7)
C7A 0.029(5) 0.029(5) 0.023(4) -0.012(4) 0.008(3) -0.015(4)
C8A 0.038(6) 0.034(6) 0.020(5) -0.010(5) 0.005(4) -0.021(6)
C9A 0.026(6) 0.028(5) 0.026(5) -0.009(4) 0.001(4) -0.009(5)
C10A 0.026(5) 0.033(5) 0.024(4) -0.002(4) 0.006(4) -0.012(4)
C11A 0.017(8) 0.026(9) 0.018(8) -0.006(6) 0.009(6) -0.010(6)
C12A 0.029(5) 0.024(5) 0.028(4) 0.000(4) 0.001(4) -0.013(4)
C13A 0.040(7) 0.021(5) 0.021(4) -0.011(4) 0.007(4) -0.021(5)
C14A 0.037(6) 0.024(5) 0.020(4) -0.003(4) 0.003(4) -0.019(5)
C15A 0.026(5) 0.021(4) 0.027(4) -0.008(4) -0.002(4) -0.005(4)
C16A 0.032(6) 0.021(4) 0.026(4) -0.001(3) -0.002(4) -0.010(4)
C17A 0.035(6) 0.035(5) 0.024(4) -0.003(4) 0.001(4) -0.016(5)
C18A 0.035(6) 0.037(5) 0.023(4) 0.002(4) 0.001(4) -0.018(5)
C19A 0.022(6) 0.016(5) 0.023(5) 0.002(4) -0.002(4) -0.011(4)
C20A 0.025(6) 0.025(6) 0.040(7) 0.003(5) -0.001(5) -0.015(5)
C21A 0.021(6) 0.015(5) 0.022(6) 0.001(4) 0.009(4) -0.012(4)
C22A 0.039(7) 0.032(6) 0.032(5) 0.002(5) 0.002(4) -0.019(5)
C23A 0.038(7) 0.032(7) 0.030(6) -0.014(5) -0.010(5) -0.014(6)
C24A 0.039(6) 0.032(5) 0.027(5) -0.006(4) 0.005(4) -0.022(5)
C25A 0.040(9) 0.036(9) 0.038(7) -0.020(6) 0.012(7) -0.025(8)
C26A 0.07(2) 0.072(17) 0.042(16) 0.007(12) -0.005(11) -0.037(14)
C27A 0.060(8) 0.049(7) 0.035(6) -0.020(5) 0.017(6) -0.033(7)
C28A 0.071(8) 0.054(7) 0.016(4) -0.002(4) -0.003(4) -0.041(6)
C29A 0.049(6) 0.026(5) 0.029(5) -0.005(4) 0.012(4) -0.025(5)
C30A 0.029(10) 0.045(7) 0.032(7) -0.006(5) -0.005(8) -0.013(8)
C31A 0.056(8) 0.035(6) 0.022(5) 0.003(4) -0.004(5) -0.022(6)
C32A 0.020(5) 0.027(5) 0.023(4) -0.003(3) 0.005(3) -0.007(4)
C33A 0.012(6) 0.010(7) 0.031(6) 0.001(6) -0.006(4) 0.003(6)
C34A 0.028(8) 0.026(11) 0.031(10) 0.012(8) 0.009(7) -0.010(8)
C35A 0.036(7) 0.052(9) 0.037(7) 0.001(7) 0.003(5) -0.027(8)
C36A 0.034(6) 0.056(7) 0.018(4) -0.004(4) 0.007(4) -0.022(5)
C37A 0.031(6) 0.035(5) 0.026(5) -0.013(4) 0.004(4) -0.019(5)
C38A 0.041(8) 0.023(7) 0.037(7) -0.004(7) 0.007(5) -0.012(7)
C39A 0.049(13) 0.033(8) 0.031(8) -0.017(7) -0.004(7) -0.023(9)
C101 0.070(7) 0.042(5) 0.070(7) -0.010(5) -0.042(6) -0.031(5)
C102 0.052(4) 0.050(4) 0.051(4) -0.020(3) 0.000(3) -0.023(3)
O103 0.058(3) 0.035(4) 0.062(4) 0.000(3) 0.014(3) -0.025(3)
C104 0.056(4) 0.061(4) 0.060(4) -0.018(4) 0.002(3) -0.023(4)
C105 0.071(7) 0.075(6) 0.047(6) -0.007(5) -0.005(5) -0.049(6)
C111 0.054(6) 0.041(6) 0.119(8) 0.010(6) 0.006(6) -0.027(5)
C112 0.061(4) 0.035(4) 0.067(4) -0.009(4) 0.015(4) -0.030(4)
O113 0.071(4) 0.062(4) 0.088(4) 0.004(4) 0.013(4) -0.032(4)
C114 0.061(6) 0.074(6) 0.052(5) -0.017(5) 0.000(5) -0.024(5)
C115 0.051(7) 0.070(7) 0.042(6) -0.012(5) 0.002(5) -0.029(6)
C121 0.045(6) 0.046(6) 0.043(6) -0.015(5) -0.019(5) -0.027(4)
C122 0.053(4) 0.042(4) 0.060(4) -0.013(4) 0.020(4) -0.022(4)
O123 0.051(3) 0.042(4) 0.060(4) -0.008(3) 0.014(3) -0.039(4)
C124 0.056(3) 0.037(4) 0.050(3) -0.030(3) 0.002(3) -0.026(3)
C125 0.071(7) 0.030(6) 0.055(6) -0.027(4) 0.039(6) -0.027(5)

loop_
_atom_type_symbol
_atom_type_description
_atom_type_scat_dispersion_real
_atom_type_scat_dispersion_imag
_atom_type_scat_source
C C 0.0033 0.0016 'International Tables Vol C Tables 4.2.6.8 and 6.1.1.4'
H H 0.0000 0.0000 'International Tables Vol C Tables 4.2.6.8 and 6.1.1.4'
N N 0.0061 0.0033 'International Tables Vol C Tables 4.2.6.8 and 6.1.1.4'
B B 0.0013 0.0007 'International Tables Vol C Tables 4.2.6.8 and 6.1.1.4'
Mn Mn 0.3368 0.7283 'International Tables Vol C Tables 4.2.6.8 and 6.1.1.4'
O O 0.0106 0.0060 'International Tables Vol C Tables 4.2.6.8 and 6.1.1.4'

loop_
_geom_angle_atom_site_label_1
_geom_angle_atom_site_label_2
_geom_angle_atom_site_label_3
_geom_angle
N8 Mn1 C3A 99.1(3)
N8 Mn1 C8 101.02(19)
C3A Mn1 C8 92.4(4)
N8 Mn1 C13A 102.9(3)
C3A Mn1 C13A 118.0(4)
C8 Mn1 C13A 137.1(3)
N8 Mn1 C13 102.05(16)
C3A Mn1 C13 139.4(4)
C8 Mn1 C13 116.7(2)
C13A Mn1 C13 22.9(2)
N8 Mn1 C3 102.77(17)
C3A Mn1 C3 23.4(3)
C8 Mn1 C3 113.8(2)
C13A Mn1 C3 94.9(3)
C13 Mn1 C3 117.0(2)
N8 Mn1 C8A 104.3(3)
C3A Mn1 C8A 111.1(4)
C8 Mn1 C8A 20.2(3)
C13A Mn1 C8A 118.0(4)
C13 Mn1 C8A 96.7(3)
C3 Mn1 C8A 130.5(3)
C1A N1 C6A 108(2)
C1A N1 C11A 106.9(17)
C6A N1 C11A 109.6(19)
C1A N1 C6 116.3(17)
C11A N1 C6 105.8(14)
C1A N1 C11 107.5(15)
C6A N1 C11 115.4(17)
C6 N1 C11 111.1(10)
C11A N1 C1 111.4(13)
C6 N1 C1 111.6(10)
C11 N1 C1 112.4(9)
C3 N2 C4A 115.0(5)
C3 N2 C4 117.1(4)
C3 N2 C2A 97.9(4)
C4A N2 C2A 131.1(6)
C4 N2 C2A 96.0(5)
C3 N2 C2 126.7(4)
C4A N2 C2 107.6(5)
C4 N2 C2 116.1(3)
C2A N2 C2 75.0(4)
C4A N2 C3A 109.0(6)
C4 N2 C3A 133.2(5)
C2A N2 C3A 117.8(6)
C2 N2 C3A 104.0(4)
C3 N3 C5 111.8(4)
C3 N3 C16 127.7(4)
C5 N3 C16 120.6(4)
C8A N4 C9 119.3(6)
C8A N4 C9A 120.2(7)
C8A N4 C7 103.5(7)
C9 N4 C7 128.0(4)
C9A N4 C7 95.8(5)
C9 N4 C8 110.8(4)
C9A N4 C8 134.8(5)
C7 N4 C8 121.0(4)
C8A N4 C7A 130.3(7)
C9 N4 C7A 96.8(5)
C9A N4 C7A 109.4(5)
C7 N4 C7A 73.5(4)
C8 N4 C7A 106.0(4)
C10 N5 C8 112.5(4)
C10 N5 C24 120.8(4)
C8 N5 C24 126.7(4)
C14 N6 C13A 128.5(5)
C14 N6 C13 113.2(4)
C13A N6 C14A 113.1(6)
C13 N6 C14A 124.4(4)
C14 N6 C12 121.8(3)
C13A N6 C12 102.7(5)
C13 N6 C12 125.0(3)
C14A N6 C12 98.8(4)
C14 N6 C12A 96.5(4)
C13A N6 C12A 124.5(6)
C13 N6 C12A 105.4(4)
C14A N6 C12A 122.4(5)
C12 N6 C12A 69.3(4)
C13 N7 C15 111.5(4)
C13 N7 C32 127.8(4)
C15 N7 C32 120.7(4)
C2 C1 N1 110.5(8)
C2 C1 H1A 109.6
N1 C1 H1A 109.6
C2 C1 H1B 109.6
N1 C1 H1B 109.6
H1A C1 H1B 108.1
C1 C2 N2 108.6(8)
C1 C2 H2A 110.0
N2 C2 H2A 110.0
C1 C2 H2B 110.0
N2 C2 H2B 110.0
H2A C2 H2B 108.4
N2 C3 N3 101.3(4)
N2 C3 Mn1 130.1(4)
N3 C3 Mn1 128.6(3)
C5 C4 N2 103.0(4)
C5 C4 H4A 128.5
N2 C4 H4A 128.5
C4 C5 N3 106.7(5)
C4 C5 H5A 126.6
N3 C5 H5A 126.6
N1 C6 C7 110.0(13)
N1 C6 H6A 109.7
C7 C6 H6A 109.7
N1 C6 H6B 109.7
C7 C6 H6B 109.7
H6A C6 H6B 108.2
N4 C7 C6 109.5(8)
N4 C7 H7A 109.8
C6 C7 H7A 109.8
N4 C7 H7B 109.8
C6 C7 H7B 109.8
H7A C7 H7B 108.2
N5 C8 N4 100.0(4)
N5 C8 Mn1 128.8(4)
N4 C8 Mn1 131.2(4)
C10 C9 N4 110.1(6)
C10 C9 H9A 124.9
N4 C9 H9A 124.9
C9 C10 N5 106.5(5)
C9 C10 H10A 126.8
N5 C10 H10A 126.8
C12 C11 N1 112.4(11)
C12 C11 H11A 109.1
N1 C11 H11A 109.1
C12 C11 H11B 109.1
N1 C11 H11B 109.1
H11A C11 H11B 107.8
C11 C12 N6 109.6(8)
C11 C12 H12A 109.8
N6 C12 H12A 109.8
C11 C12 H12B 109.8
N6 C12 H12B 109.8
H12A C12 H12B 108.2
N6 C13 N7 102.0(4)
N6 C13 Mn1 130.2(3)
N7 C13 Mn1 127.8(3)
C15 C14 N6 106.4(4)
C15 C14 H14A 126.8
N6 C14 H14A 126.8
C14 C15 N7 106.9(4)
C14 C15 H15A 126.6
N7 C15 H15A 126.6
C17 C16 C21 122.9(6)
C17 C16 N3 118.7(5)
C21 C16 N3 118.3(5)
C18 C17 C16 118.5(8)
C18 C17 C22 119.6(9)
C16 C17 C22 121.9(8)
C17 C18 C19 121.8(11)
C17 C18 H18A 119.1
C19 C18 H18A 119.1
C20 C19 C18 118.4(9)
C20 C19 H19A 120.8
C18 C19 H19A 120.8
C19 C20 C21 121.2(5)
C19 C20 H20A 119.4
C21 C20 H20A 119.4
C16 C21 C20 117.3(5)
C16 C21 C23 121.3(5)
C20 C21 C23 121.4(4)
C29 C24 C25 126.2(6)
C29 C24 N5 115.2(6)
C25 C24 N5 118.3(4)
C24 C25 C26 117.4(4)
C24 C25 C30 121.3(4)
C26 C25 C30 121.3(4)
C27 C26 C25 117.7(7)
C27 C26 H26A 121.2
C25 C26 H26A 121.2
C28 C27 C26 125.2(11)
C28 C27 H27A 117.4
C26 C27 H27A 117.4
C27 C28 C29 120.0(10)
C27 C28 H28A 120.0
C29 C28 H28A 120.0
C24 C29 C31 111.0(9)
C24 C29 C28 112.9(10)
C31 C29 C28 135.0(11)
C33 C32 C37 123.6(5)
C33 C32 N7 117.4(4)
C37 C32 N7 118.6(4)
C32 C33 C34 116.4(9)
C32 C33 C38 121.5(7)
C34 C33 C38 122.1(10)
C35 C34 C33 121.9(16)
C35 C34 H34A 119.1
C33 C34 H34A 119.1
C34 C35 C36 120.6(10)
C34 C35 H35A 119.7
C36 C35 H35A 119.7
C35 C36 C37 121.1(4)
C35 C36 H36A 119.5
C37 C36 H36A 119.5
C32 C37 C36 116.4(5)
C32 C37 C39 120.1(7)
C36 C37 C39 123.4(7)
C40 B1 C52 109.7(2)
C40 B1 C46 109.7(3)
C52 B1 C46 109.3(3)
C40 B1 C58A 106.7(3)
C52 B1 C58A 117.3(3)
C46 B1 C58A 103.9(3)
C40 B1 C58B 101.1(3)
C52 B1 C58B 108.9(3)
C46 B1 C58B 117.8(3)
C40 B1 C58 120.5(3)
C52 B1 C58 98.8(3)
C46 B1 C58 108.1(3)
C41 C40 C45 114.9(3)
C41 C40 B1 121.2(3)
C45 C40 B1 123.9(3)
C42 C41 C40 123.1(3)
C42 C41 H41A 118.4
C40 C41 H41A 118.4
C41 C42 C43 119.5(4)
C41 C42 H42A 120.3
C43 C42 H42A 120.3
C44 C43 C42 119.7(4)
C44 C43 H43A 120.2
C42 C43 H43A 120.2
C43 C44 C45 120.0(3)
C43 C44 H44A 120.0
C45 C44 H44A 120.0
C44 C45 C40 122.8(3)
C44 C45 H45A 118.6
C40 C45 H45A 118.6
C47 C46 C51 114.6(3)
C47 C46 B1 124.2(3)
C51 C46 B1 121.1(3)
C48 C47 C46 123.5(3)
C48 C47 H47A 118.2
C46 C47 H47A 118.2
C49 C48 C47 119.5(3)
C49 C48 H48A 120.2
C47 C48 H48A 120.2
C48 C49 C50 119.1(3)
C48 C49 H49A 120.4
C50 C49 H49A 120.4
C51 C50 C49 120.2(3)
C51 C50 H50A 119.9
C49 C50 H50A 119.9
C50 C51 C46 123.0(3)
C50 C51 H51A 118.5
C46 C51 H51A 118.5
C57 C52 C53 113.5(3)
C57 C52 B1 121.4(3)
C53 C52 B1 125.1(3)
C54 C53 C52 123.8(3)
C54 C53 H53A 118.1
C52 C53 H53A 118.1
C55 C54 C53 120.1(3)
C55 C54 H54A 120.0
C53 C54 H54A 120.0
C54 C55 C56 118.8(3)
C54 C55 H55A 120.6
C56 C55 H55A 120.6
C57 C56 C55 120.0(3)
C57 C56 H56A 120.0
C55 C56 H56A 120.0
C56 C57 C52 123.8(3)
C56 C57 H57A 118.1
C52 C57 H57A 118.1
C59 C58 C63 120.0
C59 C58 B1 110.1(3)
C63 C58 B1 129.3(3)
C58 C59 C60 120.0
C58 C59 H59A 120.0
C60 C59 H59A 120.0
C61 C60 C59 120.0
C61 C60 H60A 120.0
C59 C60 H60A 120.0
C60 C61 C62 120.0
C60 C61 H61A 120.0
C62 C61 H61A 120.0
C61 C62 C63 120.0
C61 C62 H62A 120.0
C63 C62 H62A 120.0
C62 C63 C58 120.0
C62 C63 H63A 120.0
C58 C63 H63A 120.0
C59A C58A C63A 120.0
C59A C58A B1 114.4(3)
C63A C58A B1 125.1(3)
C58A C59A C60A 120.0
C58A C59A H59B 120.0
C60A C59A H59B 120.0
C61A C60A C59A 120.0
C61A C60A H60B 120.0
C59A C60A H60B 120.0
C60A C61A C62A 120.0
C60A C61A H61B 120.0
C62A C61A H61B 120.0
C61A C62A C63A 120.0
C61A C62A H62B 120.0
C63A C62A H62B 120.0
C62A C63A C58A 120.0
C62A C63A H63B 120.0
C58A C63A H63B 120.0
C59B C58B C63B 120.0
C59B C58B B1 126.6(3)
C63B C58B B1 113.2(3)
C60B C59B C58B 120.0
C60B C59B H59C 120.0
C58B C59B H59C 120.0
C61B C60B C59B 120.0
C61B C60B H60C 120.0
C59B C60B H60C 120.0
C60B C61B C62B 120.0
C60B C61B H61C 120.0
C62B C61B H61C 120.0
C63B C62B C61B 120.0
C63B C62B H62C 120.0
C61B C62B H62C 120.0
C62B C63B C58B 120.0
C62B C63B H63C 120.0
C58B C63B H63C 120.0
C3A N3A C5A 113.4(7)
C3A N3A C16A 126.3(7)
C5A N3A C16A 120.3(7)
C8A N5A C10A 110.9(7)
C8A N5A C24A 127.8(8)
C10A N5A C24A 121.3(7)
C15A N7A C13A 111.1(7)
C15A N7A C32A 121.9(7)
C13A N7A C32A 126.9(7)
N1 C1A C2A 110(2)
N1 C1A H1AA 109.6
C2A C1A H1AA 109.6
N1 C1A H1AB 109.6
C2A C1A H1AB 109.6
H1AA C1A H1AB 108.1
N2 C2A C1A 107.8(12)
N2 C2A H2AA 110.1
C1A C2A H2AA 110.1
N2 C2A H2AB 110.1
C1A C2A H2AB 110.1
H2AA C2A H2AB 108.5
N3A C3A N2 98.4(7)
N3A C3A Mn1 130.5(7)
N2 C3A Mn1 131.1(7)
N2 C4A C5A 112.2(8)
N2 C4A H4AA 123.9
C5A C4A H4AA 123.9
C4A C5A N3A 106.0(8)
C4A C5A H5AA 127.0
N3A C5A H5AA 127.0
N1 C6A C7A 112(3)
N1 C6A H6AA 109.3
C7A C6A H6AA 109.3
N1 C6A H6AB 109.3
C7A C6A H6AB 109.3
H6AA C6A H6AB 108.0
C6A C7A N4 107.3(16)
C6A C7A H7AA 110.3
N4 C7A H7AA 110.3
C6A C7A H7AB 110.3
N4 C7A H7AB 110.3
H7AA C7A H7AB 108.5
N4 C8A N5A 102.1(9)
N4 C8A Mn1 130.0(7)
N5A C8A Mn1 127.7(7)
C10A C9A N4 100.4(8)
C10A C9A H9AA 129.8
N4 C9A H9AA 129.8
C9A C10A N5A 106.3(8)
C9A C10A H10B 126.9
N5A C10A H10B 126.9
N1 C11A C12A 106.4(19)
N1 C11A H11C 110.4
C12A C11A H11C 110.4
N1 C11A H11D 110.4
C12A C11A H11D 110.4
H11C C11A H11D 108.6
N6 C12A C11A 112.3(12)
N6 C12A H12C 109.1
C11A C12A H12C 109.1
N6 C12A H12D 109.1
C11A C12A H12D 109.1
H12C C12A H12D 107.9
N6 C13A N7A 100.6(7)
N6 C13A Mn1 132.6(7)
N7A C13A Mn1 126.7(6)
C15A C14A N6 106.9(8)
C15A C14A H14B 126.6
N6 C14A H14B 126.6
C14A C15A N7A 108.3(8)
C14A C15A H15B 125.9
N7A C15A H15B 125.9
C21A C16A C17A 117.9(13)
C21A C16A N3A 124.7(13)
C17A C16A N3A 117.4(8)
C16A C17A C18A 116.0(9)
C16A C17A C22A 122.0(8)
C18A C17A C22A 122.0(8)
C19A C18A C17A 125.8(15)
C19A C18A H18B 117.1
C17A C18A H18B 117.1
C18A C19A C20A 118(2)
C18A C19A H19B 121.0
C20A C19A H19B 121.0
C21A C20A C19A 113.3(16)
C21A C20A H20B 123.3
C19A C20A H20B 123.3
C20A C21A C16A 128.7(18)
C20A C21A C23A 131(2)
C16A C21A C23A 92.1(18)
C17A C22A H22D 109.5
C17A C22A H22E 109.5
H22D C22A H22E 109.5
C17A C22A H22F 109.5
H22D C22A H22F 109.5
H22E C22A H22F 109.5
C21A C23A H23D 109.5
C21A C23A H23E 109.5
H23D C23A H23E 109.5
C21A C23A H23F 109.5
H23D C23A H23F 109.5
H23E C23A H23F 109.5
C25A C24A C29A 122.6(9)
C25A C24A N5A 119.1(9)
C29A C24A N5A 117.9(8)
C26A C25A C24A 120(3)
C26A C25A C30A 118(3)
C24A C25A C30A 122.1(13)
C25A C26A C27A 118(4)
C25A C26A H26B 120.8
C27A C26A H26B 120.8
C28A C27A C26A 120.4(18)
C28A C27A H27B 119.8
C26A C27A H27B 119.8
C27A C28A C29A 120.4(9)
C27A C28A H28B 119.8
C29A C28A H28B 119.8
C28A C29A C24A 118.0(9)
C28A C29A C31A 120.5(9)
C24A C29A C31A 121.4(8)
C25A C30A H30D 109.5
C25A C30A H30E 109.5
H30D C30A H30E 109.5
C25A C30A H30F 109.5
H30D C30A H30F 109.5
H30E C30A H30F 109.5
C29A C31A H31D 109.5
C29A C31A H31E 109.5
H31D C31A H31E 109.5
C29A C31A H31F 109.5
H31D C31A H31F 109.5
H31E C31A H31F 109.5
C33A C32A C37A 123.0(10)
C33A C32A N7A 118.7(9)
C37A C32A N7A 117.8(8)
C32A C33A C34A 117.6(16)
C32A C33A C38A 122.2(13)
C34A C33A C38A 120.2(16)
C35A C34A C33A 119(2)
C35A C34A H34B 120.6
C33A C34A H34B 120.6
C34A C35A C36A 122.5(15)
C34A C35A H35B 118.7
C36A C35A H35B 118.7
C37A C36A C35A 121.2(10)
C37A C36A H36B 119.4
C35A C36A H36B 119.4
C36A C37A C32A 116.9(9)
C36A C37A C39A 118.3(17)
C32A C37A C39A 124.7(17)
C33A C38A H38D 109.5
C33A C38A H38E 109.5
H38D C38A H38E 109.5
C33A C38A H38F 109.5
H38D C38A H38F 109.5
H38E C38A H38F 109.5
C37A C39A H39D 109.5
C37A C39A H39E 109.5
H39D C39A H39E 109.5
C37A C39A H39F 109.5
H39D C39A H39F 109.5
H39E C39A H39F 109.5
C102 C101 H10C 109.5
C102 C101 H10D 109.5
H10C C101 H10D 109.5
C102 C101 H10E 109.5
H10C C101 H10E 109.5
H10D C101 H10E 109.5
O103 C102 C101 104.8(8)
O103 C102 H10F 110.8
C101 C102 H10F 110.8
O103 C102 H10G 110.8
C101 C102 H10G 110.8
H10F C102 H10G 108.9
C104 O103 C102 114.8(11)
O103 C104 C105 112.0(12)
O103 C104 H10H 109.2
C105 C104 H10H 109.2
O103 C104 H10I 109.2
C105 C104 H10I 109.2
H10H C104 H10I 107.9
C104 C105 H10J 109.5
C104 C105 H10K 109.5
H10J C105 H10K 109.5
C104 C105 H10L 109.5
H10J C105 H10L 109.5
H10K C105 H10L 109.5
C112 C111 H11E 109.5
C112 C111 H11F 109.5
H11E C111 H11F 109.5
C112 C111 H11G 109.5
H11E C111 H11G 109.5
H11F C111 H11G 109.5
O113 C112 C111 88.6(10)
O113 C112 H11H 113.9
C111 C112 H11H 113.9
O113 C112 H11I 113.9
C111 C112 H11I 113.9
H11H C112 H11I 111.1
C114 O113 C112 124.8(16)
O113 C114 C115 118.8(17)
O113 C114 H11J 107.6
C115 C114 H11J 107.6
O113 C114 H11K 107.6
C115 C114 H11K 107.6
H11J C114 H11K 107.0
C114 C115 H11L 109.5
C114 C115 H11M 109.5
H11L C115 H11M 109.5
C114 C115 H11N 109.5
H11L C115 H11N 109.5
H11M C115 H11N 109.5
C122 C121 H12E 109.5
C122 C121 H12F 109.5
H12E C121 H12F 109.5
C122 C121 H12G 109.5
H12E C121 H12G 109.5
H12F C121 H12G 109.5
O123 C122 C121 115.1(14)
O123 C122 H12H 108.5
C121 C122 H12H 108.5
O123 C122 H12I 108.5
C121 C122 H12I 108.5
H12H C122 H12I 107.5
C124 O123 C122 158(2)
O123 C124 C125 154(2)
O123 C124 H12J 98.1
C125 C124 H12J 98.1
O123 C124 H12K 98.1
C125 C124 H12K 98.1
H12J C124 H12K 103.7
C124 C125 H12L 109.5
C124 C125 H12M 109.5
H12L C125 H12M 109.5
C124 C125 H12N 109.5
H12L C125 H12N 109.5
H12M C125 H12N 109.5

loop_
_geom_bond_atom_site_label_1
_geom_bond_atom_site_label_2
_geom_bond_distance
Mn1 N8 1.524(3)
Mn1 C3A 1.843(11)
Mn1 C8 1.932(6)
Mn1 C13A 1.960(11)
Mn1 C13 1.990(5)
Mn1 C3 2.102(5)
Mn1 C8A 2.205(11)
N1 C1A 1.40(4)
N1 C6A 1.45(5)
N1 C11A 1.45(3)
N1 C6 1.49(2)
N1 C11 1.492(19)
N1 C1 1.499(16)
N2 C3 1.277(5)
N2 C4A 1.288(10)
N2 C4 1.399(6)
N2 C2A 1.439(9)
N2 C2 1.529(5)
N2 C3A 1.540(10)
N3 C3 1.373(7)
N3 C5 1.391(6)
N3 C16 1.439(6)
N4 C8A 1.159(11)
N4 C9 1.321(6)
N4 C9A 1.442(11)
N4 C7 1.443(5)
N4 C8 1.444(6)
N4 C7A 1.593(8)
N5 C10 1.375(6)
N5 C8 1.382(6)
N5 C24 1.449(6)
N6 C14 1.357(6)
N6 C13A 1.366(10)
N6 C13 1.366(5)
N6 C14A 1.374(10)
N6 C12 1.479(5)
N6 C12A 1.481(8)
N7 C13 1.371(6)
N7 C15 1.382(6)
N7 C32 1.460(5)
C1 C2 1.477(16)
C1 H1A 0.9900
C1 H1B 0.9900
C2 H2A 0.9900
C2 H2B 0.9900
C4 C5 1.333(8)
C4 H4A 0.9500
C5 H5A 0.9500
C6 C7 1.515(19)
C6 H6A 0.9900
C6 H6B 0.9900
C7 H7A 0.9900
C7 H7B 0.9900
C9 C10 1.319(9)
C9 H9A 0.9500
C10 H10A 0.9500
C11 C12 1.456(16)
C11 H11A 0.9900
C11 H11B 0.9900
C12 H12A 0.9900
C12 H12B 0.9900
C14 C15 1.343(7)
C14 H14A 0.9500
C15 H15A 0.9500
C16 C17 1.380(11)
C16 C21 1.389(6)
C17 C18 1.362(17)
C17 C22 1.519(11)
C18 C19 1.399(13)
C18 H18A 0.9500
C19 C20 1.393(10)
C19 H19A 0.9500
C20 C21 1.400(7)
C20 H20A 0.9500
C21 C23 1.483(8)
C22 H22A 0.9800
C22 H22B 0.9800
C22 H22C 0.9800
C23 H23A 0.9800
C23 H23B 0.9800
C23 H23C 0.9800
C24 C29 1.395(15)
C24 C25 1.395(6)
C25 C26 1.398(6)
C25 C30 1.491(7)
C26 C27 1.359(14)
C26 H26A 0.9500
C27 C28 1.344(16)
C27 H27A 0.9500
C28 C29 1.451(14)
C28 H28A 0.9500
C29 C31 1.412(16)
C30 H30A 0.9800
C30 H30B 0.9800
C30 H30C 0.9800
C31 H31A 0.9800
C31 H31B 0.9800
C31 H31C 0.9800
C32 C33 1.390(9)
C32 C37 1.393(6)
C33 C34 1.41(2)
C33 C38 1.495(12)
C34 C35 1.342(18)
C34 H34A 0.9500
C35 C36 1.381(7)
C35 H35A 0.9500
C36 C37 1.401(6)
C36 H36A 0.9500
C37 C39 1.505(18)
C38 H38A 0.9800
C38 H38B 0.9800
C38 H38C 0.9800
C39 H39A 0.9800
C39 H39B 0.9800
C39 H39C 0.9800
B1 C40 1.641(5)
B1 C52 1.643(5)
B1 C46 1.643(5)
B1 C58A 1.720(5)
B1 C58B 1.742(5)
B1 C58 1.773(5)
C40 C41 1.389(5)
C40 C45 1.414(4)
C41 C42 1.387(5)
C41 H41A 0.9500
C42 C43 1.394(5)
C42 H42A 0.9500
C43 C44 1.362(5)
C43 H43A 0.9500
C44 C45 1.386(5)
C44 H44A 0.9500
C45 H45A 0.9500
C46 C47 1.396(4)
C46 C51 1.404(4)
C47 C48 1.391(4)
C47 H47A 0.9500
C48 C49 1.382(5)
C48 H48A 0.9500
C49 C50 1.383(5)
C49 H49A 0.9500
C50 C51 1.382(5)
C50 H50A 0.9500
C51 H51A 0.9500
C52 C57 1.404(4)
C52 C53 1.409(4)
C53 C54 1.384(5)
C53 H53A 0.9500
C54 C55 1.375(4)
C54 H54A 0.9500
C55 C56 1.386(5)
C55 H55A 0.9500
C56 C57 1.383(5)
C56 H56A 0.9500
C57 H57A 0.9500
C58 C59 1.3900
C58 C63 1.3900
C59 C60 1.3900
C59 H59A 0.9500
C60 C61 1.3900
C60 H60A 0.9500
C61 C62 1.3900
C61 H61A 0.9500
C62 C63 1.3900
C62 H62A 0.9500
C63 H63A 0.9500
C58A C59A 1.3900
C58A C63A 1.3900
C59A C60A 1.3900
C59A H59B 0.9500
C60A C61A 1.3900
C60A H60B 0.9500
C61A C62A 1.3900
C61A H61B 0.9500
C62A C63A 1.3900
C62A H62B 0.9500
C63A H63B 0.9500
C58B C59B 1.3900
C58B C63B 1.3900
C59B C60B 1.3900
C59B H59C 0.9500
C60B C61B 1.3900
C60B H60C 0.9500
C61B C62B 1.3900
C61B H61C 0.9500
C62B C63B 1.3900
C62B H62C 0.9500
C63B H63C 0.9500
N3A C3A 1.381(12)
N3A C5A 1.391(10)
N3A C16A 1.465(10)
N5A C8A 1.382(12)
N5A C10A 1.395(11)
N5A C24A 1.432(10)
N7A C15A 1.380(10)
N7A C13A 1.390(12)
N7A C32A 1.439(10)
C1A C2A 1.61(4)
C1A H1AA 0.9900
C1A H1AB 0.9900
C2A H2AA 0.9900
C2A H2AB 0.9900
C4A C5A 1.334(14)
C4A H4AA 0.9500
C5A H5AA 0.9500
C6A C7A 1.53(4)
C6A H6AA 0.9900
C6A H6AB 0.9900
C7A H7AA 0.9900
C7A H7AB 0.9900
C9A C10A 1.327(12)
C9A H9AA 0.9500
C10A H10B 0.9500
C11A C12A 1.61(3)
C11A H11C 0.9900
C11A H11D 0.9900
C12A H12C 0.9900
C12A H12D 0.9900
C14A C15A 1.290(12)
C14A H14B 0.9500
C15A H15B 0.9500
C16A C21A 1.32(3)
C16A C17A 1.395(12)
C17A C18A 1.402(12)
C17A C22A 1.475(14)
C18A C19A 1.22(2)
C18A H18B 0.9500
C19A C20A 1.55(2)
C19A H19B 0.9500
C20A C21A 1.27(3)
C20A H20B 0.9500
C21A C23A 1.53(3)
C22A H22D 0.9800
C22A H22E 0.9800
C22A H22F 0.9800
C23A H23D 0.9800
C23A H23E 0.9800
C23A H23F 0.9800
C24A C25A 1.399(16)
C24A C29A 1.406(13)
C25A C26A 1.36(4)
C25A C30A 1.50(2)
C26A C27A 1.47(5)
C26A H26B 0.9500
C27A C28A 1.388(16)
C27A H27B 0.9500
C28A C29A 1.395(12)
C28A H28B 0.9500
C29A C31A 1.497(14)
C30A H30D 0.9800
C30A H30E 0.9800
C30A H30F 0.9800
C31A H31D 0.9800
C31A H31E 0.9800
C31A H31F 0.9800
C32A C33A 1.386(16)
C32A C37A 1.409(11)
C33A C34A 1.47(3)
C33A C38A 1.49(2)
C34A C35A 1.33(3)
C34A H34B 0.9500
C35A C36A 1.404(16)
C35A H35B 0.9500
C36A C37A 1.386(12)
C36A H36B 0.9500
C37A C39A 1.52(4)
C38A H38D 0.9800
C38A H38E 0.9800
C38A H38F 0.9800
C39A H39D 0.9800
C39A H39E 0.9800
C39A H39F 0.9800
C101 C102 1.524(14)
C101 H10C 0.9800
C101 H10D 0.9800
C101 H10E 0.9800
C102 O103 1.500(13)
C102 H10F 0.9900
C102 H10G 0.9900
O103 C104 1.243(12)
C104 C105 1.515(14)
C104 H10H 0.9900
C104 H10I 0.9900
C105 H10J 0.9800
C105 H10K 0.9800
C105 H10L 0.9800
C111 C112 1.704(15)
C111 H11E 0.9800
C111 H11F 0.9800
C111 H11G 0.9800
C112 O113 1.477(14)
C112 H11H 0.9900
C112 H11I 0.9900
O113 C114 1.121(16)
C114 C115 1.572(16)
C114 H11J 0.9900
C114 H11K 0.9900
C115 H11L 0.9800
C115 H11M 0.9800
C115 H11N 0.9800
C121 C122 1.455(14)
C121 H12E 0.9800
C121 H12F 0.9800
C121 H12G 0.9800
C122 O123 1.401(13)
C122 H12H 0.9900
C122 H12I 0.9900
O123 C124 1.023(13)
C124 C125 1.526(15)
C124 H12J 0.9900
C124 H12K 0.9900
C125 H12L 0.9800
C125 H12M 0.9800
C125 H12N 0.9800

loop_
_geom_torsion_atom_site_label_1
_geom_torsion_atom_site_label_2
_geom_torsion_atom_site_label_3
_geom_torsion_atom_site_label_4
_geom_torsion
C1A N1 C1 C2 -126(20)
C6A N1 C1 C2 82.8(19)
C11A N1 C1 C2 -159.4(15)
C6 N1 C1 C2 82.6(14)
C11 N1 C1 C2 -151.8(10)
N1 C1 C2 N2 85.3(10)
C3 N2 C2 C1 -75.5(7)
C4A N2 C2 C1 142.2(8)
C4 N2 C2 C1 102.6(7)
C2A N2 C2 C1 13.2(7)
C3A N2 C2 C1 -102.3(8)
C4A N2 C3 N3 -42.8(7)
C4 N2 C3 N3 -0.9(6)
C2A N2 C3 N3 100.1(5)
C2 N2 C3 N3 177.2(3)
C3A N2 C3 N3 -129.4(9)
C4A N2 C3 Mn1 138.1(6)
C4 N2 C3 Mn1 179.9(4)
C2A N2 C3 Mn1 -79.1(6)
C2 N2 C3 Mn1 -1.9(7)
C3A N2 C3 Mn1 51.4(8)
C5 N3 C3 N2 1.0(5)
C16 N3 C3 N2 -179.8(4)
C5 N3 C3 Mn1 -179.9(4)
C16 N3 C3 Mn1 -0.7(7)
N8 Mn1 C3 N2 -147.1(4)
C3A Mn1 C3 N2 -63.7(9)
C8 Mn1 C3 N2 -38.7(5)
C13A Mn1 C3 N2 108.5(5)
C13 Mn1 C3 N2 102.1(5)
C8A Mn1 C3 N2 -25.3(7)
N8 Mn1 C3 N3 34.0(5)
C3A Mn1 C3 N3 117.4(10)
C8 Mn1 C3 N3 142.3(4)
C13A Mn1 C3 N3 -70.4(5)
C13 Mn1 C3 N3 -76.8(5)
C8A Mn1 C3 N3 155.8(5)
C3 N2 C4 C5 0.5(6)
C4A N2 C4 C5 97.0(9)
C2A N2 C4 C5 -101.6(5)
C2 N2 C4 C5 -177.8(4)
C3A N2 C4 C5 36.2(9)
N2 C4 C5 N3 0.1(6)
C3 N3 C5 C4 -0.7(6)
C16 N3 C5 C4 -180.0(5)
C1A N1 C6 C7 -151.9(15)
C6A N1 C6 C7 -151(18)
C11A N1 C6 C7 89.7(17)
C11 N1 C6 C7 84.7(14)
C1 N1 C6 C7 -149.0(10)
C8A N4 C7 C6 -112.1(11)
C9 N4 C7 C6 102.1(10)
C9A N4 C7 C6 125.0(10)
C8 N4 C7 C6 -82.6(10)
C7A N4 C7 C6 16.4(10)
N1 C6 C7 N4 86.6(12)
C10 N5 C8 N4 1.4(6)
C24 N5 C8 N4 -177.7(4)
C10 N5 C8 Mn1 178.8(4)
C24 N5 C8 Mn1 -0.4(8)
C8A N4 C8 N5 -113.8(13)
C9 N4 C8 N5 -1.6(6)
C9A N4 C8 N5 -38.1(8)
C7 N4 C8 N5 -177.6(3)
C7A N4 C8 N5 102.3(5)
C8A N4 C8 Mn1 69.0(12)
C9 N4 C8 Mn1 -178.8(5)
C9A N4 C8 Mn1 144.7(6)
C7 N4 C8 Mn1 5.2(7)
C7A N4 C8 Mn1 -74.9(6)
N8 Mn1 C8 N5 32.6(5)
C3A Mn1 C8 N5 -67.2(6)
C13A Mn1 C8 N5 155.5(5)
C13 Mn1 C8 N5 142.3(5)
C3 Mn1 C8 N5 -76.8(5)
C8A Mn1 C8 N5 134.2(13)
N8 Mn1 C8 N4 -150.9(4)
C3A Mn1 C8 N4 109.3(6)
C13A Mn1 C8 N4 -28.0(7)
C13 Mn1 C8 N4 -41.3(5)
C3 Mn1 C8 N4 99.7(5)
C8A Mn1 C8 N4 -49.4(9)
C8A N4 C9 C10 35.7(10)
C9A N4 C9 C10 138.4(11)
C7 N4 C9 C10 176.8(5)
C8 N4 C9 C10 1.2(7)
C7A N4 C9 C10 -108.8(6)
N4 C9 C10 N5 -0.3(8)
C8 N5 C10 C9 -0.8(7)
C24 N5 C10 C9 178.3(5)
C1A N1 C11 C12 81.2(18)
C6A N1 C11 C12 -158(2)
C11A N1 C11 C12 167(16)
C6 N1 C11 C12 -150.6(12)
C1 N1 C11 C12 83.6(13)
N1 C11 C12 N6 85.7(12)
C14 N6 C12 C11 103.1(9)
C13A N6 C12 C11 -104.0(10)
C13 N6 C12 C11 -76.4(9)
C14A N6 C12 C11 139.8(9)
C12A N6 C12 C11 18.4(9)
C14 N6 C13 N7 -0.5(5)
C13A N6 C13 N7 -125.8(10)
C14A N6 C13 N7 -45.9(7)
C12 N6 C13 N7 179.1(3)
C12A N6 C13 N7 103.8(5)
C14 N6 C13 Mn1 -179.7(4)
C13A N6 C13 Mn1 54.9(9)
C14A N6 C13 Mn1 134.8(6)
C12 N6 C13 Mn1 -0.2(6)
C12A N6 C13 Mn1 -75.4(6)
C15 N7 C13 N6 0.7(5)
C32 N7 C13 N6 -177.0(4)
C15 N7 C13 Mn1 180.0(4)
C32 N7 C13 Mn1 2.3(7)
N8 Mn1 C13 N6 -148.3(4)
C3A Mn1 C13 N6 -28.5(7)
C8 Mn1 C13 N6 102.6(5)
C13A Mn1 C13 N6 -53.7(8)
C3 Mn1 C13 N6 -37.1(5)
C8A Mn1 C13 N6 105.4(5)
N8 Mn1 C13 N7 32.6(5)
C3A Mn1 C13 N7 152.4(5)
C8 Mn1 C13 N7 -76.4(5)
C13A Mn1 C13 N7 127.2(10)
C3 Mn1 C13 N7 143.8(4)
C8A Mn1 C13 N7 -73.6(5)
C13A N6 C14 C15 35.1(9)
C13 N6 C14 C15 0.1(6)
C14A N6 C14 C15 116.5(8)
C12 N6 C14 C15 -179.5(4)
C12A N6 C14 C15 -109.8(5)
N6 C14 C15 N7 0.4(6)
C13 N7 C15 C14 -0.7(6)
C32 N7 C15 C14 177.2(4)
C3 N3 C16 C17 87.1(7)
C5 N3 C16 C17 -93.8(6)
C3 N3 C16 C21 -97.2(6)
C5 N3 C16 C21 82.0(6)
C21 C16 C17 C18 -0.1(12)
N3 C16 C17 C18 175.5(8)
C21 C16 C17 C22 -179.0(6)
N3 C16 C17 C22 -3.4(10)
C16 C17 C18 C19 -0.7(15)
C22 C17 C18 C19 178.2(8)
C17 C18 C19 C20 0.8(15)
C18 C19 C20 C21 -0.2(10)
C17 C16 C21 C20 0.7(8)
N3 C16 C21 C20 -174.9(4)
C17 C16 C21 C23 179.5(6)
N3 C16 C21 C23 3.9(7)
C19 C20 C21 C16 -0.5(8)
C19 C20 C21 C23 -179.3(6)
C10 N5 C24 C29 -82.9(8)
C8 N5 C24 C29 96.2(8)
C10 N5 C24 C25 91.5(6)
C8 N5 C24 C25 -89.5(6)
C29 C24 C25 C26 -1.5(9)
N5 C24 C25 C26 -175.2(4)
C29 C24 C25 C30 179.6(7)
N5 C24 C25 C30 5.9(7)
C24 C25 C26 C27 4.1(8)
C30 C25 C26 C27 -176.9(7)
C25 C26 C27 C28 -8.9(14)
C26 C27 C28 C29 10.3(16)
C25 C24 C29 C31 -167.1(7)
N5 C24 C29 C31 6.8(12)
C25 C24 C29 C28 2.6(13)
N5 C24 C29 C28 176.4(7)
C27 C28 C29 C24 -6.5(14)
C27 C28 C29 C31 159.7(13)
C13 N7 C32 C33 92.3(6)
C15 N7 C32 C33 -85.2(6)
C13 N7 C32 C37 -94.6(6)
C15 N7 C32 C37 87.9(5)
C37 C32 C33 C34 0.8(11)
N7 C32 C33 C34 173.6(9)
C37 C32 C33 C38 -178.7(6)
N7 C32 C33 C38 -5.9(9)
C32 C33 C34 C35 -1.0(18)
C38 C33 C34 C35 178.6(11)
C33 C34 C35 C36 0.4(18)
C34 C35 C36 C37 0.4(11)
C33 C32 C37 C36 -0.1(7)
N7 C32 C37 C36 -172.8(4)
C33 C32 C37 C39 -179.1(10)
N7 C32 C37 C39 8.2(10)
C35 C36 C37 C32 -0.6(7)
C35 C36 C37 C39 178.4(10)
C52 B1 C40 C41 -175.3(3)
C46 B1 C40 C41 64.7(3)
C58A B1 C40 C41 -47.3(4)
C58B B1 C40 C41 -60.4(4)
C58 B1 C40 C41 -61.7(4)
C52 B1 C40 C45 6.1(4)
C46 B1 C40 C45 -113.9(3)
C58A B1 C40 C45 134.1(3)
C58B B1 C40 C45 120.9(3)
C58 B1 C40 C45 119.7(4)
C45 C40 C41 C42 -0.1(4)
B1 C40 C41 C42 -178.9(3)
C40 C41 C42 C43 -0.7(5)
C41 C42 C43 C44 1.3(5)
C42 C43 C44 C45 -1.0(5)
C43 C44 C45 C40 0.2(5)
C41 C40 C45 C44 0.4(4)
B1 C40 C45 C44 179.1(3)
C40 B1 C46 C47 8.2(4)
C52 B1 C46 C47 -112.1(3)
C58A B1 C46 C47 122.0(4)
C58B B1 C46 C47 123.0(4)
C58 B1 C46 C47 141.3(3)
C40 B1 C46 C51 -174.5(3)
C52 B1 C46 C51 65.2(3)
C58A B1 C46 C51 -60.7(4)
C58B B1 C46 C51 -59.6(4)
C58 B1 C46 C51 -41.3(4)
C51 C46 C47 C48 0.7(5)
B1 C46 C47 C48 178.2(3)
C46 C47 C48 C49 -0.2(5)
C47 C48 C49 C50 -0.5(5)
C48 C49 C50 C51 0.6(5)
C49 C50 C51 C46 -0.1(5)
C47 C46 C51 C50 -0.6(4)
B1 C46 C51 C50 -178.2(3)
C40 B1 C52 C57 63.9(3)
C46 B1 C52 C57 -175.8(2)
C58A B1 C52 C57 -58.0(4)
C58B B1 C52 C57 -45.9(4)
C58 B1 C52 C57 -63.1(4)
C40 B1 C52 C53 -113.8(3)
C46 B1 C52 C53 6.5(4)
C58A B1 C52 C53 124.3(4)
C58B B1 C52 C53 136.4(3)
C58 B1 C52 C53 119.2(3)
C57 C52 C53 C54 0.7(4)
B1 C52 C53 C54 178.6(3)
C52 C53 C54 C55 -0.1(5)
C53 C54 C55 C56 0.0(5)
C54 C55 C56 C57 -0.5(5)
C55 C56 C57 C52 1.3(5)
C53 C52 C57 C56 -1.3(4)
B1 C52 C57 C56 -179.2(3)
C40 B1 C58 C59 64.7(4)
C52 B1 C58 C59 -176.2(3)
C46 B1 C58 C59 -62.5(4)
C58A B1 C58 C59 17.8(7)
C58B B1 C58 C59 60.9(8)
C40 B1 C58 C63 -106.5(5)
C52 B1 C58 C63 12.7(5)
C46 B1 C58 C63 126.4(4)
C58A B1 C58 C63 -153.4(11)
C58B B1 C58 C63 -110.2(10)
C63 C58 C59 C60 0.0
B1 C58 C59 C60 -172.1(5)
C58 C59 C60 C61 0.0
C59 C60 C61 C62 0.0
C60 C61 C62 C63 0.0
C61 C62 C63 C58 0.0
C59 C58 C63 C62 0.0
B1 C58 C63 C62 170.4(6)
C40 B1 C58A C59A -55.8(4)
C52 B1 C58A C59A 67.6(4)
C46 B1 C58A C59A -171.7(3)
C58B B1 C58A C59A 12.2(11)
C58 B1 C58A C59A 83.1(9)
C40 B1 C58A C63A 132.3(4)
C52 B1 C58A C63A -104.3(4)
C46 B1 C58A C63A 16.3(5)
C58B B1 C58A C63A -159.7(14)
C58 B1 C58A C63A -88.8(9)
C63A C58A C59A C60A 0.0
B1 C58A C59A C60A -172.4(5)
C58A C59A C60A C61A 0.0
C59A C60A C61A C62A 0.0
C60A C61A C62A C63A 0.0
C61A C62A C63A C58A 0.0
C59A C58A C63A C62A 0.0
B1 C58A C63A C62A 171.5(5)
C40 B1 C58B C59B 14.4(5)
C52 B1 C58B C59B 129.8(4)
C46 B1 C58B C59B -105.1(4)
C58A B1 C58B C59B -100.8(14)
C58 B1 C58B C59B -168.9(11)
C40 B1 C58B C63B -170.3(3)
C52 B1 C58B C63B -54.8(4)
C46 B1 C58B C63B 70.2(4)
C58A B1 C58B C63B 74.5(12)
C58 B1 C58B C63B 6.4(7)
C63B C58B C59B C60B 0.0
B1 C58B C59B C60B 175.0(5)
C58B C59B C60B C61B 0.0
C59B C60B C61B C62B 0.0
C60B C61B C62B C63B 0.0
C61B C62B C63B C58B 0.0
C59B C58B C63B C62B 0.0
B1 C58B C63B C62B -175.7(5)
C6A N1 C1A C2A 152(2)
C11A N1 C1A C2A -90(2)
C6 N1 C1A C2A 151.8(15)
C11 N1 C1A C2A -82.9(17)
C1 N1 C1A C2A 122(19)
C3 N2 C2A C1A 110.3(15)
C4A N2 C2A C1A -116.2(16)
C4 N2 C2A C1A -131.1(15)
C2 N2 C2A C1A -15.7(14)
C3A N2 C2A C1A 82.5(15)
N1 C1A C2A N2 -88.2(19)
C5A N3A C3A N2 -4.5(9)
C16A N3A C3A N2 174.3(7)
C5A N3A C3A Mn1 176.2(7)
C16A N3A C3A Mn1 -5.1(14)
C3 N2 C3A N3A 115.7(11)
C4A N2 C3A N3A 8.9(9)
C4 N2 C3A N3A 43.0(10)
C2A N2 C3A N3A 174.1(6)
C2 N2 C3A N3A -105.7(6)
C3 N2 C3A Mn1 -64.9(9)
C4A N2 C3A Mn1 -171.8(8)
C4 N2 C3A Mn1 -137.6(7)
C2A N2 C3A Mn1 -6.6(10)
C2 N2 C3A Mn1 73.6(8)
N8 Mn1 C3A N3A -30.8(9)
C8 Mn1 C3A N3A 70.8(9)
C13A Mn1 C3A N3A -140.7(9)
C13 Mn1 C3A N3A -151.5(7)
C3 Mn1 C3A N3A -131.9(14)
C8A Mn1 C3A N3A 78.5(9)
N8 Mn1 C3A N2 150.1(7)
C8 Mn1 C3A N2 -108.3(8)
C13A Mn1 C3A N2 40.2(9)
C13 Mn1 C3A N2 29.4(11)
C3 Mn1 C3A N2 49.0(8)
C8A Mn1 C3A N2 -100.6(8)
C3 N2 C4A C5A -45.5(10)
C4 N2 C4A C5A -148.1(14)
C2A N2 C4A C5A -173.0(7)
C2 N2 C4A C5A 101.8(8)
C3A N2 C4A C5A -10.4(11)
N2 C4A C5A N3A 7.3(11)
C3A N3A C5A C4A -0.9(11)
C16A N3A C5A C4A -179.8(8)
C1A N1 C6A C7A -85(3)
C11A N1 C6A C7A 159(2)
C6 N1 C6A C7A 96(17)
C11 N1 C6A C7A 154.5(19)
C1 N1 C6A C7A -82(3)
N1 C6A C7A N4 -80(3)
C8A N4 C7A C6A 76(2)
C9 N4 C7A C6A -145(2)
C9A N4 C7A C6A -108(2)
C7 N4 C7A C6A -17.7(19)
C8 N4 C7A C6A 101(2)
C9 N4 C8A N5A 49.3(11)
C9A N4 C8A N5A 4.8(12)
C7 N4 C8A N5A -100.2(7)
C8 N4 C8A N5A 132.1(16)
C7A N4 C8A N5A -179.9(6)
C9 N4 C8A Mn1 -136.3(8)
C9A N4 C8A Mn1 179.3(7)
C7 N4 C8A Mn1 74.3(10)
C8 N4 C8A Mn1 -53.5(9)
C7A N4 C8A Mn1 -5.4(15)
C10A N5A C8A N4 -3.1(11)
C24A N5A C8A N4 179.4(8)
C10A N5A C8A Mn1 -177.7(7)
C24A N5A C8A Mn1 4.8(15)
N8 Mn1 C8A N4 151.3(10)
C3A Mn1 C8A N4 45.4(12)
C8 Mn1 C8A N4 68.3(12)
C13A Mn1 C8A N4 -95.4(11)
C13 Mn1 C8A N4 -104.4(11)
C3 Mn1 C8A N4 30.1(13)
N8 Mn1 C8A N5A -35.6(10)
C3A Mn1 C8A N5A -141.5(9)
C8 Mn1 C8A N5A -118.6(16)
C13A Mn1 C8A N5A 77.7(10)
C13 Mn1 C8A N5A 68.7(10)
C3 Mn1 C8A N5A -156.8(7)
C8A N4 C9A C10A -4.7(11)
C9 N4 C9A C10A -105.0(11)
C7 N4 C9A C10A 104.5(7)
C8 N4 C9A C10A -41.4(11)
C7A N4 C9A C10A 179.1(6)
N4 C9A C10A N5A 2.0(9)
C8A N5A C10A C9A 0.4(11)
C24A N5A C10A C9A 178.0(8)
C1A N1 C11A C12A 150.4(19)
C6A N1 C11A C12A -92(2)
C6 N1 C11A C12A -85.2(17)
C11 N1 C11A C12A 54(15)
C1 N1 C11A C12A 153.4(13)
C14 N6 C12A C11A -139.7(13)
C13A N6 C12A C11A 73.3(15)
C13 N6 C12A C11A 104.0(13)
C14A N6 C12A C11A -105.5(14)
C12 N6 C12A C11A -18.2(13)
N1 C11A C12A N6 -81.1(17)
C14 N6 C13A N7A 44.4(9)
C13 N6 C13A N7A 117.5(11)
C14A N6 C13A N7A -0.5(8)
C12 N6 C13A N7A -106.0(6)
C12A N6 C13A N7A -179.4(6)
C14 N6 C13A Mn1 -132.7(7)
C13 N6 C13A Mn1 -59.5(9)
C14A N6 C13A Mn1 -177.6(7)
C12 N6 C13A Mn1 76.9(8)
C12A N6 C13A Mn1 3.5(11)
C15A N7A C13A N6 0.7(9)
C32A N7A C13A N6 176.6(7)
C15A N7A C13A Mn1 178.0(6)
C32A N7A C13A Mn1 -6.0(13)
N8 Mn1 C13A N6 147.3(8)
C3A Mn1 C13A N6 -104.9(9)
C8 Mn1 C13A N6 25.0(11)
C13 Mn1 C13A N6 56.8(9)
C3 Mn1 C13A N6 -108.4(8)
C8A Mn1 C13A N6 33.2(10)
N8 Mn1 C13A N7A -29.1(8)
C3A Mn1 C13A N7A 78.7(9)
C8 Mn1 C13A N7A -151.4(6)
C13 Mn1 C13A N7A -119.6(13)
C3 Mn1 C13A N7A 75.2(8)
C8A Mn1 C13A N7A -143.2(7)
C14 N6 C14A C15A -122.6(10)
C13A N6 C14A C15A 0.1(9)
C13 N6 C14A C15A -36.1(10)
C12 N6 C14A C15A 108.1(7)
C12A N6 C14A C15A 179.1(6)
N6 C14A C15A N7A 0.4(9)
C13A N7A C15A C14A -0.7(10)
C32A N7A C15A C14A -176.9(8)
C3A N3A C16A C21A -93.3(17)
C5A N3A C16A C21A 85.4(16)
C3A N3A C16A C17A 89.5(11)
C5A N3A C16A C17A -91.8(10)
C21A C16A C17A C18A -2.9(17)
N3A C16A C17A C18A 174.4(7)
C21A C16A C17A C22A 178.1(15)
N3A C16A C17A C22A -4.5(13)
C16A C17A C18A C19A -2.0(19)
C22A C17A C18A C19A 177.0(16)
C17A C18A C19A C20A 5(3)
C18A C19A C20A C21A -3(3)
C19A C20A C21A C16A -2(3)
C19A C20A C21A C23A -141.3(19)
C17A C16A C21A C20A 5(3)
N3A C16A C21A C20A -172.5(19)
C17A C16A C21A C23A 155.5(10)
N3A C16A C21A C23A -21.6(18)
C8A N5A C24A C25A -84.1(13)
C10A N5A C24A C25A 98.7(11)
C8A N5A C24A C29A 103.4(11)
C10A N5A C24A C29A -73.8(11)
C29A C24A C25A C26A -3(3)
N5A C24A C25A C26A -175(2)
C29A C24A C25A C30A 174.8(12)
N5A C24A C25A C30A 2.6(18)
C24A C25A C26A C27A 2(4)
C30A C25A C26A C27A -176(2)
C25A C26A C27A C28A 0(4)
C26A C27A C28A C29A -2(2)
C27A C28A C29A C24A 1.3(14)
C27A C28A C29A C31A -176.9(10)
C25A C24A C29A C28A 1.2(14)
N5A C24A C29A C28A 173.4(8)
C25A C24A C29A C31A 179.4(10)
N5A C24A C29A C31A -8.4(13)
C15A N7A C32A C33A 85.6(11)
C13A N7A C32A C33A -90.0(12)
C15A N7A C32A C37A -85.9(10)
C13A N7A C32A C37A 98.6(10)
C37A C32A C33A C34A -2.2(18)
N7A C32A C33A C34A -173.2(12)
C37A C32A C33A C38A 177.3(11)
N7A C32A C33A C38A 6.3(17)
C32A C33A C34A C35A 0(2)
C38A C33A C34A C35A -179.7(15)
C33A C34A C35A C36A 2(3)
C34A C35A C36A C37A -1(2)
C35A C36A C37A C32A -1.2(15)
C35A C36A C37A C39A -178(2)
C33A C32A C37A C36A 2.8(14)
N7A C32A C37A C36A 173.9(8)
C33A C32A C37A C39A 180(2)
N7A C32A C37A C39A -9(2)
C101 C102 O103 C104 176.0(13)
C102 O103 C104 C105 -178.9(12)
C111 C112 O113 C114 174.8(19)
C112 O113 C114 C115 -133.3(18)
C121 C122 O123 C124 150(4)
C122 O123 C124 C125 8(7)
